data_7714793
loop_
_publ_author_name
'Sinitsa, Dmitry K.'
'Pylova, Ekaterina K.'
'Mironova, Olga A.'
'Bashirov, Denis A.'
'Ryadun, Alexey A.'
'Sukhikh, Taisiya S.'
'Konchenko, Sergey N.'

_publ_section_title
;
 Lanthanide complexes with a new luminescent iminophosphonamide ligand
 bearing phenylbenzothiazole substituents.
;
_journal_issue 5
_journal_name_full 'Dalton transactions (Cambridge, England : 2003)'
_journal_page_first 2181
_journal_page_last 2192
_journal_paper_doi 10.1039/d3dt03511e
_journal_volume 53
_journal_year 2024
_chemical_formula_moiety 'C76 H52 Gd N8 P2 S4, C38 H26 N4 P S2, 3(C4 H8 O), 3(C7 H8)'
_chemical_formula_sum 'C147 H126 Gd N12 O3 P3 S6'
_chemical_formula_weight 2551.11
_chemical_properties_physical Air-sensitive,Moisture-sensitive
_space_group_crystal_system monoclinic
_space_group_IT_number 14
_space_group_name_Hall '-P 2ybc'
_space_group_name_H-M_alt 'P 1 21/c 1'
_atom_sites_solution_hydrogens geom
_atom_sites_solution_primary dual
_audit_creation_date 2023-09-02
_audit_creation_method
;
Olex2 1.5
(compiled 2023.08.24 svn.re1ec1418 for OlexSys, GUI svn.r6817)
;
_audit_update_record
;
2023-09-02 deposited with the CCDC.	2023-12-20 downloaded from the CCDC.
;
_cell_angle_alpha 90
_cell_angle_beta 93.4490(10)
_cell_angle_gamma 90
_cell_formula_units_Z 4
_cell_length_a 22.7279(6)
_cell_length_b 14.4740(5)
_cell_length_c 38.0128(12)
_cell_measurement_reflns_used 9960
_cell_measurement_temperature 150(2)
_cell_measurement_theta_max 26.97
_cell_measurement_theta_min 2.37
_cell_volume 12482.2(7)
_computing_cell_refinement 'Bruker SAINT'
_computing_data_collection 'Bruker APEX3'
_computing_data_reduction 'Bruker SAINT'
_computing_molecular_graphics 'Olex2 1.5 (Dolomanov et al., 2009)'
_computing_publication_material 'Olex2 1.5 (Dolomanov et al., 2009)'
_computing_structure_refinement 'SHELXL 2014/7 (Sheldrick, 2015)'
_computing_structure_solution 'SHELXT  (Sheldrick, 2015)'
_diffrn_ambient_temperature 150(2)
_diffrn_detector PIXEL
_diffrn_detector_area_resol_mean 7.41
_diffrn_detector_type 'Bruker PHOTON III area detector'
_diffrn_measured_fraction_theta_full 0.999
_diffrn_measured_fraction_theta_max 0.998
_diffrn_measurement_device 'three-circle diffractometer'
_diffrn_measurement_device_type 'Bruker D8 Venture diffractometer'
_diffrn_measurement_method '\w and \f scans'
_diffrn_radiation_monochromator 'Incoatec HELIOS multilayer mirrors'
_diffrn_radiation_type MoK\a
_diffrn_radiation_wavelength 0.71073
_diffrn_reflns_av_R_equivalents 0.0827
_diffrn_reflns_av_unetI/netI 0.0448
_diffrn_reflns_Laue_measured_fraction_full 0.999
_diffrn_reflns_Laue_measured_fraction_max 0.998
_diffrn_reflns_limit_h_max 29
_diffrn_reflns_limit_h_min -29
_diffrn_reflns_limit_k_max 18
_diffrn_reflns_limit_k_min -18
_diffrn_reflns_limit_l_max 48
_diffrn_reflns_limit_l_min -48
_diffrn_reflns_number 223237
_diffrn_reflns_point_group_measured_fraction_full 0.999
_diffrn_reflns_point_group_measured_fraction_max 0.998
_diffrn_reflns_theta_full 25.242
_diffrn_reflns_theta_max 27.124
_diffrn_reflns_theta_min 1.955
_diffrn_source 'Incoatec IuS3.0 microfocus X-ray tube'
_diffrn_source_current 1.4
_diffrn_source_power 0.07
_diffrn_source_voltage 50.0
_exptl_absorpt_coefficient_mu 0.731
_exptl_absorpt_correction_T_max 0.7455
_exptl_absorpt_correction_T_min 0.7000
_exptl_absorpt_correction_type multi-scan
_exptl_absorpt_process_details
;
SADABS-2016/2 (Bruker,2016/2) was used for absorption correction.
wR2(int) was 0.1111 before and 0.0661 after correction.
The Ratio of minimum to maximum transmission is 0.9390.
The \l/2 correction factor is Not present.
;
_exptl_crystal_colour yellow
_exptl_crystal_colour_primary yellow
_exptl_crystal_density_diffrn 1.358
_exptl_crystal_description prism
_exptl_crystal_F_000 5284
_exptl_crystal_preparation Luminescent
_exptl_crystal_size_max 0.18
_exptl_crystal_size_mid 0.15
_exptl_crystal_size_min 0.1
_refine_diff_density_max 1.065
_refine_diff_density_min -0.925
_refine_diff_density_rms 0.083
_refine_ls_extinction_method none
_refine_ls_goodness_of_fit_ref 1.038
_refine_ls_hydrogen_treatment constr
_refine_ls_matrix_type full
_refine_ls_number_parameters 1414
_refine_ls_number_reflns 27557
_refine_ls_number_restraints 11
_refine_ls_restrained_S_all 1.042
_refine_ls_R_factor_all 0.0578
_refine_ls_R_factor_gt 0.0454
_refine_ls_shift/su_max 0.008
_refine_ls_shift/su_mean 0.000
_refine_ls_structure_factor_coef Fsqd
_refine_ls_weighting_details 'w=1/[\s^2^(Fo^2^)+(0.0469P)^2^+20.2050P] where P=(Fo^2^+2Fc^2^)/3'
_refine_ls_weighting_scheme calc
_refine_ls_wR_factor_gt 0.1080
_refine_ls_wR_factor_ref 0.1157
_reflns_Friedel_coverage 0.000
_reflns_number_gt 22797
_reflns_number_total 27557
_reflns_threshold_expression 'I > 2\s(I)'
_cod_data_source_file d3dt03511e2.cif
_cod_data_source_block sdk181
_cod_depositor_comments 'Adding full bibliography for 7714787--7714793.cif.'
_cod_database_code 7714793
_shelx_shelxl_version_number 2014/7
_shelx_space_group_comment
;
The symmetry employed for this shelxl refinement is uniquely defined
by the following loop, which should always be used as a source of
symmetry information in preference to the above space-group names.
They are only intended as comments.
;
_shelx_estimated_absorpt_t_max 0.930
_shelx_estimated_absorpt_t_min 0.880
_olex2_refinement_description
;
1. Fixed Uiso
 At 1.2 times of:
  All C(H) groups, All C(H,H) groups
 At 1.5 times of:
  All C(H,H,H) groups
2. Restrained distances
 C38S-C32S
 1.54 with sigma of 0.02
 C40S-C41S = C42S-C41S = C42S-C43S = O39S-C43S = O39S-C40S
 1.5 with sigma of 0.02
 C37S-C38S \\sim C38S-C33S
 with sigma of 0.02
3. Restrained planarity
 C32S, C33S, C34S, C35S, C36S, C37S, C38S
 with sigma of 0.1
4. Uiso/Uaniso restraints and constraints
Uiso(O44S) = Uiso(C45S) = Uiso(C48S) = Uiso(C46S) = Uiso(C47S)
Uiso(C33S) = Uiso(C34S) = Uiso(C35S) = Uiso(C36S) = Uiso(C32S) = Uiso(C37S) =
Uiso(C38S)
5. Others
 Sof(O44S)=Sof(C45S)=Sof(H45A)=Sof(H45B)=Sof(C46S)=Sof(H46A)=Sof(H46B)=
 Sof(C47S)=Sof(H47A)=Sof(H47B)=Sof(C48S)=Sof(H48A)=Sof(H48B)=Sof(C34S)=
 Sof(H34S)=Sof(C35S)=Sof(H35S)=Sof(C36S)=Sof(H36S)=Sof(C37S)=Sof(H37S)=
 Sof(C32S)=Sof(C33S)=Sof(H33S)=Sof(C38S)=Sof(H38A)=Sof(H38B)=Sof(H38C)=1-FVAR(1)
 Sof(O39S)=Sof(C40S)=Sof(H40A)=Sof(H40B)=Sof(C41S)=Sof(H41A)=Sof(H41B)=
 Sof(C42S)=Sof(H42A)=Sof(H42B)=Sof(C43S)=Sof(H43A)=Sof(H43B)=Sof(C25S)=
 Sof(C26S)=Sof(H26S)=Sof(C27S)=Sof(H27S)=Sof(C28S)=Sof(H28S)=Sof(C29S)=
 Sof(H29S)=Sof(C30S)=Sof(H30S)=Sof(C31S)=Sof(H31A)=Sof(H31B)=Sof(H31C)=FVAR(1)
6.a Free rotating group:
 O44S(C45S,C46S,C47S,C48S)
6.b Secondary CH2 refined with riding coordinates:
 C16S(H16A,H16B), C17S(H17A,H17B), C18S(H18A,H18B), C19S(H19A,H19B), C21S(H21A,
 H21B), C22S(H22A,H22B), C23S(H23A,H23B), C24S(H24A,H24B), C40S(H40A,H40B),
 C41S(H41A,H41B), C42S(H42A,H42B), C43S(H43A,H43B), C45S(H45A,H45B), C46S(H46A,
 H46B), C47S(H47A,H47B), C48S(H48A,H48B)
6.c Aromatic/amide H refined with riding coordinates:
 C2(H2), C4(H4), C5(H5), C6(H6), C9(H9), C12(H12), C13(H13), C15(H15),
 C16(H16), C17(H17), C19(H19), C20(H20), C21(H21), C22(H22), C23(H23), C24(H24),
  C26(H26), C27(H27), C28(H28), C29(H29), C30(H30), C33(H33), C35(H35),
 C36(H36), C37(H37), C38(H38), C39(H39), C41(H41), C42(H42), C44(H44), C45(H45),
  C46(H46), C48(H48), C49(H49), C50(H50), C51(H51), C52(H52), C53(H53),
 C54(H54), C55(H55), C56(H56), C57(H57), C59(H59), C60(H60), C62(H62), C64(H64),
  C65(H65), C66(H66), C69(H69), C70(H70), C71(H71), C74(H74), C81(H81),
 C83(H83), C85(H85), C86(H86), C87(H87), C90(H90), C91(H91), C92(H92), C93(H93),
  C98(H98), C99(H99), C101(H101), C104(H104), C105(H105), C106(H106),
 C107(H107), C108(H108), C109(H109), C110(H110), C111(H111), C113(H113),
 C114(H114), C115(H115), C116(H116), C120(H120), C121(H121), C2S(H2S), C3S(H3S),
  C4S(H4S), C5S(H5S), C6S(H6S), C9S(H9S), C10S(H10S), C11S(H11S), C12S(H12S),
 C13S(H13S), C26S(H26S), C27S(H27S), C28S(H28S), C29S(H29S), C30S(H30S),
 C34S(H34S), C35S(H35S), C36S(H36S), C37S(H37S), C33S(H33S)
6.d Fitted hexagon refined as free rotating group:
 C25S(C26S,C27S,C28S,C29S,C30S), C34S(C35S,C36S,C37S,C32S,C33S)
6.e Idealised Me refined as rotating group:
 C7S(H7SA,H7SB,H7SC), C14S(H14A,H14B,H14C), C31S(H31A,H31B,H31C), C38S(H38A,
 H38B,H38C)
;
_olex2_submission_special_instructions 'No special instructions were received'

loop_
_space_group_symop_operation_xyz
'x, y, z'
'-x, y+1/2, -z+1/2'
'-x, -y, -z'
'x, -y-1/2, z-1/2'

loop_
_atom_site_label
_atom_site_type_symbol
_atom_site_fract_x
_atom_site_fract_y
_atom_site_fract_z
_atom_site_U_iso_or_equiv
_atom_site_adp_type
_atom_site_occupancy
_atom_site_site_symmetry_order
_atom_site_calc_flag
_atom_site_refinement_flags_posn
_atom_site_refinement_flags_adp
_atom_site_refinement_flags_occupancy
_atom_site_disorder_assembly
_atom_site_disorder_group
Gd1 Gd 0.27876(2) 0.69146(2) 0.36110(2) 0.01805(5) Uani 1 1 d . . . . .
S1 S 0.29254(4) 0.91220(6) 0.25598(2) 0.02772(17) Uani 1 1 d . . . . .
S2 S 0.24132(5) 0.44243(6) 0.45381(2) 0.0408(2) Uani 1 1 d . . . . .
S3 S 0.45368(3) 0.46564(6) 0.37046(2) 0.02769(17) Uani 1 1 d . . . . .
S4 S 0.12184(4) 0.94366(7) 0.35561(3) 0.0481(3) Uani 1 1 d . . . . .
P1 P 0.20340(3) 0.55921(5) 0.30767(2) 0.02232(16) Uani 1 1 d . . . . .
P2 P 0.35287(3) 0.81689(5) 0.41741(2) 0.02078(15) Uani 1 1 d . . . . .
N1 N 0.20377(10) 0.66962(16) 0.31121(7) 0.0218(5) Uani 1 1 d . . . . .
N2 N 0.25117(11) 0.53737(16) 0.33929(7) 0.0211(5) Uani 1 1 d . . . . .
N3 N 0.30185(11) 0.79039(16) 0.30602(7) 0.0205(5) Uani 1 1 d . . . . .
N4 N 0.24466(11) 0.58194(18) 0.41136(7) 0.0250(5) Uani 1 1 d . . . . .
N5 N 0.34473(11) 0.70708(16) 0.41422(7) 0.0209(5) Uani 1 1 d . . . . .
N6 N 0.31099(11) 0.84446(17) 0.38342(7) 0.0223(5) Uani 1 1 d . . . . .
N7 N 0.37534(10) 0.59291(16) 0.35677(6) 0.0198(5) Uani 1 1 d . . . . .
N8 N 0.19066(11) 0.80293(18) 0.36764(7) 0.0262(6) Uani 1 1 d . . . . .
C1 C 0.35793(13) 0.82856(19) 0.30292(8) 0.0203(6) Uani 1 1 d . . . . .
C2 C 0.33846(19) 0.9180(3) 0.51754(10) 0.0470(10) Uani 1 1 d . . . . .
H2 H 0.3608 0.9171 0.5395 0.056 Uiso 1 1 calc R U . . .
C3 C 0.36080(13) 0.8981(2) 0.27751(8) 0.0235(6) Uani 1 1 d . . . . .
C4 C 0.18712(18) 0.7271(3) 0.48220(10) 0.0427(9) Uani 1 1 d . . . . .
H4 H 0.1773 0.7893 0.4873 0.051 Uiso 1 1 calc R U . . .
C5 C 0.36464(14) 0.6402(2) 0.47268(8) 0.0280(7) Uani 1 1 d . . . . .
H5 H 0.3441 0.6898 0.4828 0.034 Uiso 1 1 calc R U . . .
C6 C 0.19544(19) 0.5693(3) 0.50142(10) 0.0475(10) Uani 1 1 d . . . . .
H6 H 0.1909 0.5229 0.5187 0.057 Uiso 1 1 calc R U . . .
C7 C 0.22316(14) 0.6145(2) 0.44284(8) 0.0274(7) Uani 1 1 d . . . . .
C8 C 0.39039(12) 0.5560(2) 0.32447(8) 0.0215(6) Uani 1 1 d . . . . .
C9 C 0.02909(18) 0.8171(4) 0.36458(15) 0.0648(14) Uani 1 1 d . . . . .
H9 H -0.0003 0.8632 0.3607 0.078 Uiso 1 1 calc R U . . .
C10 C 0.43157(13) 0.4841(2) 0.32684(8) 0.0253(6) Uani 1 1 d . . . . .
C11 C 0.40436(13) 0.55030(19) 0.38317(8) 0.0214(6) Uani 1 1 d . . . . .
C12 C 0.33350(16) 0.2914(2) 0.37444(10) 0.0358(8) Uani 1 1 d . . . . .
H12 H 0.3535 0.2370 0.3825 0.043 Uiso 1 1 calc R U . . .
C13 C 0.21236(18) 0.4348(3) 0.25216(11) 0.0441(9) Uani 1 1 d . . . . .
H13 H 0.2006 0.3890 0.2682 0.053 Uiso 1 1 calc R U . . .
C14 C 0.27500(13) 0.4534(2) 0.35048(8) 0.0229(6) Uani 1 1 d . . . . .
C15 C 0.31113(15) 0.3521(2) 0.39821(10) 0.0339(8) Uani 1 1 d . . . . .
H15 H 0.3158 0.3388 0.4227 0.041 Uiso 1 1 calc R U . . .
C16 C 0.38853(16) 0.5712(2) 0.49438(9) 0.0338(8) Uani 1 1 d . . . . .
H16 H 0.3844 0.5739 0.5191 0.041 Uiso 1 1 calc R U . . .
C17 C 0.45971(14) 0.8546(2) 0.31871(9) 0.0290(7) Uani 1 1 d . . . . .
H17 H 0.4945 0.8397 0.3327 0.035 Uiso 1 1 calc R U . . .
C18 C 0.43044(13) 0.8462(2) 0.41867(8) 0.0245(6) Uani 1 1 d . . . . .
C19 C 0.45022(15) 0.9331(2) 0.42999(10) 0.0351(8) Uani 1 1 d . . . . .
H19 H 0.4232 0.9757 0.4391 0.042 Uiso 1 1 calc R U . . .
C20 C 0.33429(16) 1.0717(2) 0.34175(9) 0.0338(8) Uani 1 1 d . . . . .
H20 H 0.3655 1.1137 0.3382 0.041 Uiso 1 1 calc R U . . .
C21 C 0.41236(15) 0.9479(2) 0.27287(9) 0.0304(7) Uani 1 1 d . . . . .
H21 H 0.4136 0.9954 0.2557 0.036 Uiso 1 1 calc R U . . .
C22 C 0.1802(2) 0.6593(3) 0.50760(10) 0.0499(10) Uani 1 1 d . . . . .
H22 H 0.1649 0.6755 0.5294 0.060 Uiso 1 1 calc R U . . .
C23 C 0.05702(17) 0.6600(3) 0.37683(12) 0.0516(11) Uani 1 1 d . . . . .
H23 H 0.0455 0.5981 0.3812 0.062 Uiso 1 1 calc R U . . .
C24 C 0.27298(16) 0.9197(2) 0.45362(9) 0.0348(8) Uani 1 1 d . . . . .
H24 H 0.2501 0.9203 0.4318 0.042 Uiso 1 1 calc R U . . .
C25 C 0.19161(14) 0.8916(2) 0.35959(9) 0.0293(7) Uani 1 1 d . . . . .
C26 C 0.24054(19) 0.4765(3) 0.19471(11) 0.0514(11) Uani 1 1 d . . . . .
H26 H 0.2480 0.4595 0.1712 0.062 Uiso 1 1 calc R U . . .
C27 C 0.40865(13) 0.8052(2) 0.32333(8) 0.0243(6) Uani 1 1 d . . . . .
H27 H 0.4082 0.7564 0.3400 0.029 Uiso 1 1 calc R U . . .
C28 C 0.29769(14) 0.3899(2) 0.32704(9) 0.0297(7) Uani 1 1 d . . . . .
H28 H 0.2932 0.4016 0.3024 0.036 Uiso 1 1 calc R U . . .
C29 C 0.44731(14) 0.4343(2) 0.29759(9) 0.0309(7) Uani 1 1 d . . . . .
H29 H 0.4756 0.3860 0.2997 0.037 Uiso 1 1 calc R U . . .
C30 C 0.0315(2) 0.4043(3) 0.3277(2) 0.091(2) Uani 1 1 d . . . . .
H30 H -0.0046 0.3749 0.3323 0.109 Uiso 1 1 calc R U . . .
C31 C 0.32740(14) 0.8752(2) 0.45592(8) 0.0263(7) Uani 1 1 d . . . . .
C32 C 0.26353(13) 0.83000(19) 0.28342(8) 0.0214(6) Uani 1 1 d . . . . .
C33 C 0.41856(16) 0.4981(2) 0.48002(9) 0.0357(8) Uani 1 1 d . . . . .
H33 H 0.4360 0.4515 0.4948 0.043 Uiso 1 1 calc R U . . .
C34 C 0.25718(13) 0.4932(2) 0.41358(8) 0.0260(7) Uani 1 1 d . . . . .
C35 C 0.46128(14) 0.9255(2) 0.29411(9) 0.0322(7) Uani 1 1 d . . . . .
H35 H 0.4968 0.9591 0.2920 0.039 Uiso 1 1 calc R U . . .
C36 C 0.20799(15) 0.7059(2) 0.44971(9) 0.0332(7) Uani 1 1 d . . . . .
H36 H 0.2119 0.7525 0.4324 0.040 Uiso 1 1 calc R U . . .
C37 C 0.16476(16) 0.8828(2) 0.26151(10) 0.0380(8) Uani 1 1 d . . . . .
H37 H 0.1835 0.9367 0.2533 0.046 Uiso 1 1 calc R U . . .
C38 C 0.23369(16) 1.0293(2) 0.33223(9) 0.0338(8) Uani 1 1 d . . . . .
H38 H 0.1953 1.0419 0.3220 0.041 Uiso 1 1 calc R U . . .
C39 C 0.42015(15) 0.4581(2) 0.26535(9) 0.0330(7) Uani 1 1 d . . . . .
H39 H 0.4287 0.4239 0.2449 0.040 Uiso 1 1 calc R U . . .
C40 C 0.30068(13) 0.9295(2) 0.36762(8) 0.0226(6) Uani 1 1 d . . . . .
C41 C 0.23536(15) 0.5927(2) 0.23921(9) 0.0319(7) Uani 1 1 d . . . . .
H41 H 0.2398 0.6552 0.2464 0.038 Uiso 1 1 calc R U . . .
C42 C 0.10969(15) 0.7275(2) 0.28532(10) 0.0348(8) Uani 1 1 d . . . . .
H42 H 0.0899 0.6745 0.2935 0.042 Uiso 1 1 calc R U . . .
C43 C 0.21786(14) 0.5267(2) 0.26295(9) 0.0289(7) Uani 1 1 d . . . . .
C44 C 0.25175(19) 0.9633(3) 0.48293(10) 0.0458(10) Uani 1 1 d . . . . .
H44 H 0.2148 0.9941 0.4811 0.055 Uiso 1 1 calc R U . . .
C45 C 0.32653(16) 0.3105(2) 0.33884(11) 0.0354(8) Uani 1 1 d . . . . .
H45 H 0.3417 0.2688 0.3223 0.042 Uiso 1 1 calc R U . . .
C46 C 0.11592(15) 0.6814(3) 0.37668(10) 0.0377(8) Uani 1 1 d . . . . .
H46 H 0.1449 0.6348 0.3809 0.045 Uiso 1 1 calc R U . . .
C47 C 0.37008(13) 0.6386(2) 0.43594(8) 0.0215(6) Uani 1 1 d . . . . .
C48 C 0.09230(17) 0.4852(3) 0.28791(14) 0.0529(11) Uani 1 1 d . . . . .
H48 H 0.0978 0.5092 0.2651 0.063 Uiso 1 1 calc R U . . .
C49 C 0.47107(13) 0.7837(2) 0.40631(8) 0.0242(6) Uani 1 1 d . . . . .
H49 H 0.4586 0.7237 0.3990 0.029 Uiso 1 1 calc R U . . .
C50 C 0.2241(2) 0.4103(3) 0.21804(12) 0.0554(11) Uani 1 1 d . . . . .
H50 H 0.2208 0.3476 0.2108 0.066 Uiso 1 1 calc R U . . .
C51 C 0.38028(14) 0.5317(2) 0.26228(9) 0.0282(7) Uani 1 1 d . . . . .
H51 H 0.3632 0.5479 0.2397 0.034 Uiso 1 1 calc R U . . .
C52 C 0.2845(2) 0.9618(3) 0.51474(11) 0.0517(11) Uani 1 1 d . . . . .
H52 H 0.2697 0.9911 0.5348 0.062 Uiso 1 1 calc R U . . .
C53 C 0.52977(14) 0.8089(2) 0.40464(9) 0.0305(7) Uani 1 1 d . . . . .
H53 H 0.5573 0.7661 0.3962 0.037 Uiso 1 1 calc R U . . .
C54 C 0.42284(15) 0.4939(2) 0.44407(9) 0.0304(7) Uani 1 1 d . . . . .
H54 H 0.4428 0.4431 0.4344 0.036 Uiso 1 1 calc R U . . .
C55 C 0.12750(17) 0.4583(3) 0.34791(13) 0.0499(11) Uani 1 1 d . . . . .
H55 H 0.1573 0.4637 0.3664 0.060 Uiso 1 1 calc R U . . .
C56 C 0.50867(16) 0.9579(3) 0.42806(11) 0.0405(9) Uani 1 1 d . . . . .
H56 H 0.5215 1.0175 0.4356 0.049 Uiso 1 1 calc R U . . .
C57 C 0.01427(18) 0.7271(4) 0.37075(15) 0.0662(14) Uani 1 1 d . . . . .
H57 H -0.0261 0.7104 0.3709 0.079 Uiso 1 1 calc R U . . .
C58 C 0.08919(16) 0.8390(3) 0.36424(12) 0.0453(10) Uani 1 1 d . . . . .
C59 C 0.27848(17) 1.0891(2) 0.32618(10) 0.0378(8) Uani 1 1 d . . . . .
H59 H 0.2716 1.1417 0.3116 0.045 Uiso 1 1 calc R U . . .
C60 C 0.0405(2) 0.4389(4) 0.2948(2) 0.0777(18) Uani 1 1 d . . . . .
H60 H 0.0108 0.4311 0.2764 0.093 Uiso 1 1 calc R U . . .
C61 C 0.39874(13) 0.5623(2) 0.42131(8) 0.0231(6) Uani 1 1 d . . . . .
C62 C 0.0751(2) 0.4128(4) 0.35365(19) 0.0799(19) Uani 1 1 d . . . . .
H62 H 0.0696 0.3871 0.3762 0.096 Uiso 1 1 calc R U . . .
C63 C 0.19924(14) 0.8147(2) 0.27931(9) 0.0257(6) Uani 1 1 d . . . . .
C64 C 0.36013(16) 0.8751(2) 0.48823(9) 0.0351(8) Uani 1 1 d . . . . .
H64 H 0.3975 0.8456 0.4902 0.042 Uiso 1 1 calc R U . . .
C65 C 0.36531(13) 0.5811(2) 0.29147(8) 0.0239(6) Uani 1 1 d . . . . .
H65 H 0.3384 0.6313 0.2891 0.029 Uiso 1 1 calc R U . . .
C66 C 0.10519(17) 0.8737(3) 0.25569(12) 0.0500(11) Uani 1 1 d . . . . .
H66 H 0.0829 0.9206 0.2435 0.060 Uiso 1 1 calc R U . . .
C67 C 0.21778(17) 0.5476(3) 0.46893(9) 0.0362(8) Uani 1 1 d . . . . .
C68 C 0.24265(14) 0.9497(2) 0.35312(8) 0.0263(7) Uani 1 1 d . . . . .
C69 C 0.34484(15) 0.9942(2) 0.36220(9) 0.0276(7) Uani 1 1 d . . . . .
H69 H 0.3832 0.9845 0.3729 0.033 Uiso 1 1 calc R U . . .
C70 C 0.54835(15) 0.8964(3) 0.41521(10) 0.0373(8) Uani 1 1 d . . . . .
H70 H 0.5884 0.9139 0.4136 0.045 Uiso 1 1 calc R U . . .
C71 C 0.07755(17) 0.7955(3) 0.26772(13) 0.0507(11) Uani 1 1 d . . . . .
H71 H 0.0361 0.7887 0.2638 0.061 Uiso 1 1 calc R U . . .
C72 C 0.17141(13) 0.7346(2) 0.29152(8) 0.0249(6) Uani 1 1 d . . . . .
C73 C 0.28152(13) 0.4334(2) 0.38703(9) 0.0260(7) Uani 1 1 d . . . . .
C74 C 0.24633(17) 0.5676(3) 0.20505(10) 0.0432(9) Uani 1 1 d . . . . .
H74 H 0.2578 0.6131 0.1888 0.052 Uiso 1 1 calc R U . . .
C75 C 0.13267(14) 0.7718(3) 0.37026(10) 0.0325(7) Uani 1 1 d . . . . .
C76 C 0.13600(14) 0.4958(2) 0.31505(11) 0.0334(8) Uani 1 1 d . . . . .
S5 S 0.78779(4) 0.55467(6) 0.31584(2) 0.03392(19) Uani 1 1 d . . . . .
S6 S 0.54831(4) 0.29843(6) 0.42301(2) 0.02752(17) Uani 1 1 d . . . . .
P3 P 0.66242(4) 0.42674(6) 0.36462(2) 0.02510(17) Uani 1 1 d . . . . .
N9 N 0.68124(11) 0.48621(19) 0.33136(7) 0.0264(6) Uani 1 1 d . . . . .
N10 N 0.60158(12) 0.37102(19) 0.36660(7) 0.0266(6) Uani 1 1 d . . . . .
N11 N 0.76163(13) 0.6616(2) 0.26207(8) 0.0353(7) Uani 1 1 d . . . . .
N12 N 0.46550(12) 0.19571(18) 0.39291(7) 0.0272(6) Uani 1 1 d . . . . .
C77 C 0.57984(14) 0.3084(2) 0.34176(8) 0.0247(6) Uani 1 1 d . . . . .
C79 C 0.53459(13) 0.2469(2) 0.35080(8) 0.0238(6) Uani 1 1 d . . . . .
C81 C 0.51042(15) 0.1838(2) 0.32564(9) 0.0291(7) Uani 1 1 d . . . . .
H81 H 0.4800 0.1431 0.3320 0.035 Uiso 1 1 calc R U . . .
C82 C 0.51239(13) 0.2430(2) 0.38619(8) 0.0241(6) Uani 1 1 d . . . . .
C83 C 0.44417(18) 0.2163(2) 0.50038(10) 0.0394(9) Uani 1 1 d . . . . .
H83 H 0.4401 0.2206 0.5251 0.047 Uiso 1 1 calc R U . . .
C85 C 0.71455(19) 0.6001(3) 0.44534(10) 0.0463(10) Uani 1 1 d . . . . .
H85 H 0.7507 0.6212 0.4564 0.056 Uiso 1 1 calc R U . . .
C86 C 0.8081(2) 0.2095(3) 0.38171(15) 0.0578(13) Uani 1 1 d . . . . .
H86 H 0.8373 0.1628 0.3850 0.069 Uiso 1 1 calc R U . . .
C87 C 0.40705(16) 0.1584(2) 0.44373(10) 0.0341(8) Uani 1 1 d . . . . .
H87 H 0.3783 0.1253 0.4296 0.041 Uiso 1 1 calc R U . . .
C88 C 0.67419(14) 0.6136(2) 0.29078(8) 0.0262(7) Uani 1 1 d . . . . .
C89 C 0.45484(15) 0.1999(2) 0.42844(8) 0.0278(7) Uani 1 1 d . . . . .
C90 C 0.76037(16) 0.3259(3) 0.34537(11) 0.0397(9) Uani 1 1 d . . . . .
H90 H 0.7572 0.3594 0.3238 0.048 Uiso 1 1 calc R U . . .
C91 C 0.59861(15) 0.3025(2) 0.30705(9) 0.0306(7) Uani 1 1 d . . . . .
H91 H 0.6288 0.3429 0.3001 0.037 Uiso 1 1 calc R U . . .
C92 C 0.86075(19) 0.6972(3) 0.24269(13) 0.0505(11) Uani 1 1 d . . . . .
H92 H 0.8457 0.7325 0.2231 0.061 Uiso 1 1 calc R U . . .
C93 C 0.77178(19) 0.2293(3) 0.40854(13) 0.0507(11) Uani 1 1 d . . . . .
H93 H 0.7761 0.1969 0.4303 0.061 Uiso 1 1 calc R U . . .
C95 C 0.64731(14) 0.5522(2) 0.31411(8) 0.0257(7) Uani 1 1 d . . . . .
C97 C 0.49597(15) 0.2506(2) 0.44942(9) 0.0288(7) Uani 1 1 d . . . . .
C98 C 0.40241(18) 0.1664(2) 0.47957(10) 0.0388(8) Uani 1 1 d . . . . .
H98 H 0.3704 0.1376 0.4903 0.047 Uiso 1 1 calc R U . . .
C99 C 0.55384(15) 0.6302(2) 0.29905(9) 0.0322(7) Uani 1 1 d . . . . .
H99 H 0.5128 0.6358 0.3020 0.039 Uiso 1 1 calc R U . . .
C100 C 0.82248(16) 0.6549(2) 0.26525(11) 0.0379(8) Uani 1 1 d . . . . .
C101 C 0.60938(17) 0.6026(2) 0.44025(9) 0.0359(8) Uani 1 1 d . . . . .
H101 H 0.5730 0.6266 0.4473 0.043 Uiso 1 1 calc R U . . .
C102 C 0.66272(15) 0.5021(2) 0.40269(8) 0.0279(7) Uani 1 1 d . . . . .
C104 C 0.72886(18) 0.2971(2) 0.40353(11) 0.0408(9) Uani 1 1 d . . . . .
H104 H 0.7033 0.3101 0.4218 0.049 Uiso 1 1 calc R U . . .
C105 C 0.58571(14) 0.5631(2) 0.31736(9) 0.0282(7) Uani 1 1 d . . . . .
H105 H 0.5661 0.5229 0.3326 0.034 Uiso 1 1 calc R U . . .
C106 C 0.60977(16) 0.5358(2) 0.41409(9) 0.0304(7) Uani 1 1 d . . . . .
H106 H 0.5735 0.5129 0.4038 0.037 Uiso 1 1 calc R U . . .
C107 C 0.90589(17) 0.5916(3) 0.30011(13) 0.0517(11) Uani 1 1 d . . . . .
H107 H 0.9214 0.5558 0.3194 0.062 Uiso 1 1 calc R U . . .
C108 C 0.71515(17) 0.5354(3) 0.41858(10) 0.0389(8) Uani 1 1 d . . . . .
H108 H 0.7517 0.5136 0.4110 0.047 Uiso 1 1 calc R U . . .
C109 C 0.58059(16) 0.6898(2) 0.27636(10) 0.0361(8) Uani 1 1 d . . . . .
H109 H 0.5583 0.7362 0.2639 0.043 Uiso 1 1 calc R U . . .
C110 C 0.9203(2) 0.6869(3) 0.24930(15) 0.0623(13) Uani 1 1 d . . . . .
H110 H 0.9467 0.7156 0.2342 0.075 Uiso 1 1 calc R U . . .
C111 C 0.64044(15) 0.6807(2) 0.27214(9) 0.0325(7) Uani 1 1 d . . . . .
H111 H 0.6590 0.7206 0.2563 0.039 Uiso 1 1 calc R U . . .
C113 C 0.49105(17) 0.2593(2) 0.48580(9) 0.0339(8) Uani 1 1 d . . . . .
H113 H 0.5191 0.2937 0.5000 0.041 Uiso 1 1 calc R U . . .
C114 C 0.57442(16) 0.2401(2) 0.28304(9) 0.0338(8) Uani 1 1 d . . . . .
H114 H 0.5882 0.2378 0.2599 0.041 Uiso 1 1 calc R U . . .
C115 C 0.94272(19) 0.6353(3) 0.27781(15) 0.0627(14) Uani 1 1 d . . . . .
H115 H 0.9842 0.6299 0.2821 0.075 Uiso 1 1 calc R U . . .
C116 C 0.80251(19) 0.2565(3) 0.35026(13) 0.0541(11) Uani 1 1 d . . . . .
H116 H 0.8274 0.2416 0.3319 0.065 Uiso 1 1 calc R U . . .
C117 C 0.73770(14) 0.6139(2) 0.28665(9) 0.0287(7) Uani 1 1 d . . . . .
C118 C 0.72298(14) 0.3463(2) 0.37194(9) 0.0311(7) Uani 1 1 d . . . . .
C119 C 0.84548(15) 0.6016(3) 0.29354(10) 0.0374(8) Uani 1 1 d . . . . .
C120 C 0.52973(16) 0.1800(2) 0.29229(9) 0.0332(7) Uani 1 1 d . . . . .
H120 H 0.5130 0.1371 0.2756 0.040 Uiso 1 1 calc R U . . .
C121 C 0.66187(19) 0.6341(3) 0.45613(10) 0.0424(9) Uani 1 1 d . . . . .
H121 H 0.6617 0.6789 0.4744 0.051 Uiso 1 1 calc R U . . .
O15S O 0.0892(4) 0.9259(6) 0.4942(3) 0.198(3) Uiso 1 1 d . . . . .
C16S C 0.0610(6) 0.8641(10) 0.5191(4) 0.200(5) Uiso 1 1 d . . . . .
H16A H 0.0903 0.8228 0.5313 0.240 Uiso 1 1 calc R U . . .
H16B H 0.0405 0.8999 0.5369 0.240 Uiso 1 1 calc R U . . .
C17S C 0.0218(7) 0.8150(11) 0.4979(5) 0.235(7) Uiso 1 1 d . . . . .
H17A H -0.0188 0.8322 0.5033 0.283 Uiso 1 1 calc R U . . .
H17B H 0.0270 0.7482 0.5028 0.283 Uiso 1 1 calc R U . . .
C18S C 0.0293(6) 0.8313(10) 0.4620(4) 0.204(5) Uiso 1 1 d . . . . .
H18A H -0.0095 0.8378 0.4490 0.244 Uiso 1 1 calc R U . . .
H18B H 0.0507 0.7792 0.4517 0.244 Uiso 1 1 calc R U . . .
C19S C 0.0629(5) 0.9156(9) 0.4595(3) 0.183(5) Uiso 1 1 d . . . . .
H19A H 0.0931 0.9096 0.4420 0.220 Uiso 1 1 calc R U . . .
H19B H 0.0369 0.9685 0.4530 0.220 Uiso 1 1 calc R U . . .
O20S O 0.0115(3) 0.5197(5) 0.1529(2) 0.165(2) Uiso 1 1 d . . . . .
C21S C 0.0118(5) 0.6107(8) 0.1380(3) 0.174(4) Uiso 1 1 d . . . . .
H21A H -0.0284 0.6305 0.1299 0.209 Uiso 1 1 calc R U . . .
H21B H 0.0377 0.6136 0.1180 0.209 Uiso 1 1 calc R U . . .
C22S C 0.0352(5) 0.6676(7) 0.1676(3) 0.153(4) Uiso 1 1 d . . . . .
H22A H 0.0026 0.6976 0.1795 0.184 Uiso 1 1 calc R U . . .
H22B H 0.0616 0.7163 0.1592 0.184 Uiso 1 1 calc R U . . .
C23S C 0.0682(4) 0.6049(7) 0.1920(3) 0.147(3) Uiso 1 1 d . . . . .
H23A H 0.1076 0.5903 0.1838 0.177 Uiso 1 1 calc R U . . .
H23B H 0.0726 0.6312 0.2161 0.177 Uiso 1 1 calc R U . . .
C24S C 0.0310(4) 0.5258(7) 0.1909(3) 0.150(3) Uiso 1 1 d . . . . .
H24A H -0.0030 0.5345 0.2057 0.180 Uiso 1 1 calc R U . . .
H24B H 0.0529 0.4697 0.1988 0.180 Uiso 1 1 calc R U . . .
O39S O 0.1697(3) 0.2113(5) 0.3887(2) 0.120(3) Uiso 0.719(6) 1 d D . P A 1
C40S C 0.1174(4) 0.2329(8) 0.4074(3) 0.104(3) Uiso 0.719(6) 1 d D . P A 1
H40A H 0.1011 0.2939 0.4002 0.125 Uiso 0.719(6) 1 calc R U P A 1
H40B H 0.0866 0.1852 0.4031 0.125 Uiso 0.719(6) 1 calc R U P A 1
C41S C 0.1374(6) 0.2336(12) 0.4415(4) 0.164(6) Uiso 0.719(6) 1 d D . P A 1
H41A H 0.1116 0.1948 0.4555 0.196 Uiso 0.719(6) 1 calc R U P A 1
H41B H 0.1365 0.2974 0.4508 0.196 Uiso 0.719(6) 1 calc R U P A 1
C42S C 0.2033(6) 0.1949(10) 0.4451(3) 0.143(5) Uiso 0.719(6) 1 d D . P A 1
H42A H 0.2325 0.2454 0.4484 0.172 Uiso 0.719(6) 1 calc R U P A 1
H42B H 0.2088 0.1503 0.4648 0.172 Uiso 0.719(6) 1 calc R U P A 1
C43S C 0.2068(4) 0.1524(6) 0.4129(2) 0.075(2) Uiso 0.719(6) 1 d D . P A 1
H43A H 0.1912 0.0886 0.4134 0.090 Uiso 0.719(6) 1 calc R U P A 1
H43B H 0.2480 0.1506 0.4058 0.090 Uiso 0.719(6) 1 calc R U P A 1
O44S O 0.1408(12) 0.2518(15) 0.5888(8) 0.180(8) Uiso 0.281(6) 1 d G . P A 2
C45S C 0.1559(14) 0.225(2) 0.6245(7) 0.180(8) Uiso 0.281(6) 1 d G . P A 2
H45A H 0.1374 0.2668 0.6412 0.216 Uiso 0.281(6) 1 calc R U P A 2
H45B H 0.1991 0.2264 0.6294 0.216 Uiso 0.281(6) 1 calc R U P A 2
C46S C 0.1326(17) 0.126(2) 0.6284(7) 0.180(8) Uiso 0.281(6) 1 d G . P A 2
H46A H 0.0913 0.1261 0.6353 0.216 Uiso 0.281(6) 1 calc R U P A 2
H46B H 0.1573 0.0904 0.6459 0.216 Uiso 0.281(6) 1 calc R U P A 2
C47S C 0.1373(16) 0.0879(15) 0.5910(9) 0.180(8) Uiso 0.281(6) 1 d G . P A 2
H47A H 0.1777 0.0660 0.5873 0.216 Uiso 0.281(6) 1 calc R U P A 2
H47B H 0.1090 0.0367 0.5861 0.216 Uiso 0.281(6) 1 calc R U P A 2
C48S C 0.1214(13) 0.173(2) 0.5683(6) 0.180(8) Uiso 0.281(6) 1 d G . P A 2
H48A H 0.1415 0.1705 0.5460 0.216 Uiso 0.281(6) 1 calc R U P A 2
H48B H 0.0783 0.1757 0.5628 0.216 Uiso 0.281(6) 1 calc R U P A 2
C1S C 0.67035(17) 0.8586(3) 0.36571(10) 0.0385(8) Uani 1 1 d . . . . .
C2S C 0.70007(16) 0.9195(3) 0.38937(9) 0.0368(8) Uani 1 1 d . . . . .
H2S H 0.7285 0.8960 0.4064 0.044 Uiso 1 1 calc R U . . .
C3S C 0.68862(19) 1.0125(3) 0.38826(11) 0.0460(10) Uani 1 1 d . . . . .
H3S H 0.7091 1.0525 0.4046 0.055 Uiso 1 1 calc R U . . .
C4S C 0.6478(2) 1.0486(3) 0.36375(12) 0.0535(11) Uani 1 1 d . . . . .
H4S H 0.6400 1.1131 0.3630 0.064 Uiso 1 1 calc R U . . .
C5S C 0.61847(19) 0.9893(3) 0.34019(12) 0.0525(11) Uani 1 1 d . . . . .
H5S H 0.5900 1.0132 0.3233 0.063 Uiso 1 1 calc R U . . .
C6S C 0.62996(16) 0.8972(3) 0.34105(10) 0.0444(10) Uani 1 1 d . . . . .
H6S H 0.6098 0.8581 0.3243 0.053 Uiso 1 1 calc R U . . .
C7S C 0.6828(2) 0.7569(3) 0.36671(13) 0.0593(12) Uani 1 1 d . . . . .
H7SA H 0.7170 0.7437 0.3530 0.089 Uiso 1 1 calc R U . . .
H7SB H 0.6484 0.7232 0.3566 0.089 Uiso 1 1 calc R U . . .
H7SC H 0.6913 0.7374 0.3912 0.089 Uiso 1 1 calc R U . . .
C8S C -0.0073(3) 0.4865(5) 0.44112(18) 0.0891(18) Uiso 1 1 d . . . . .
C9S C -0.0491(3) 0.5477(6) 0.43222(19) 0.104(2) Uiso 1 1 d . . . . .
H9S H -0.0444 0.6106 0.4390 0.125 Uiso 1 1 calc R U . . .
C10S C -0.1014(3) 0.5184(6) 0.4123(2) 0.106(2) Uiso 1 1 d . . . . .
H10S H -0.1304 0.5624 0.4046 0.127 Uiso 1 1 calc R U . . .
C11S C -0.1090(3) 0.4304(5) 0.40463(17) 0.0881(18) Uiso 1 1 d . . . . .
H11S H -0.1444 0.4112 0.3922 0.106 Uiso 1 1 calc R U . . .
C12S C -0.0680(3) 0.3677(6) 0.41399(19) 0.100(2) Uiso 1 1 d . . . . .
H12S H -0.0744 0.3046 0.4081 0.120 Uiso 1 1 calc R U . . .
C13S C -0.0168(4) 0.3942(6) 0.4321(2) 0.109(2) Uiso 1 1 d . . . . .
H13S H 0.0124 0.3493 0.4385 0.131 Uiso 1 1 calc R U . . .
C14S C 0.0505(4) 0.5139(7) 0.4612(2) 0.146(3) Uiso 1 1 d . . . . .
H14A H 0.0838 0.4902 0.4487 0.219 Uiso 1 1 calc R U . . .
H14B H 0.0516 0.4876 0.4850 0.219 Uiso 1 1 calc R U . . .
H14C H 0.0530 0.5814 0.4627 0.219 Uiso 1 1 calc R U . . .
C25S C 0.1441(3) 0.1755(5) 0.61127(16) 0.095(3) Uiso 0.719(6) 1 d G . P A 1
C26S C 0.1282(4) 0.0832(5) 0.6071(2) 0.115(4) Uiso 0.719(6) 1 d G . P A 1
H26S H 0.1179 0.0480 0.6269 0.138 Uiso 0.719(6) 1 calc R U P A 1
C27S C 0.1275(4) 0.0424(4) 0.5740(3) 0.164(6) Uiso 0.719(6) 1 d G . P A 1
H27S H 0.1166 -0.0206 0.5711 0.197 Uiso 0.719(6) 1 calc R U P A 1
C28S C 0.1425(4) 0.0939(6) 0.54500(18) 0.142(5) Uiso 0.719(6) 1 d G . P A 1
H28S H 0.1420 0.0661 0.5224 0.170 Uiso 0.719(6) 1 calc R U P A 1
C29S C 0.1584(3) 0.1862(6) 0.54916(17) 0.120(4) Uiso 0.719(6) 1 d G . P A 1
H29S H 0.1687 0.2214 0.5294 0.143 Uiso 0.719(6) 1 calc R U P A 1
C30S C 0.1592(3) 0.2270(4) 0.5823(2) 0.110(4) Uiso 0.719(6) 1 d G . P A 1
H30S H 0.1700 0.2901 0.5851 0.132 Uiso 0.719(6) 1 calc R U P A 1
C31S C 0.1466(6) 0.2066(9) 0.6444(3) 0.127(4) Uiso 0.719(6) 1 d . . P A 1
H31A H 0.1199 0.1703 0.6582 0.190 Uiso 0.719(6) 1 calc R U P A 1
H31B H 0.1349 0.2717 0.6446 0.190 Uiso 0.719(6) 1 calc R U P A 1
H31C H 0.1870 0.2004 0.6547 0.190 Uiso 0.719(6) 1 calc R U P A 1
C34S C 0.1170(15) 0.263(2) 0.4844(10) 0.231(11) Uiso 0.281(6) 1 d G . P A 2
H34S H 0.0825 0.2966 0.4891 0.278 Uiso 0.281(6) 1 calc R U P A 2
C35S C 0.1655(19) 0.264(2) 0.5086(8) 0.231(11) Uiso 0.281(6) 1 d G . P A 2
H35S H 0.1640 0.2987 0.5297 0.278 Uiso 0.281(6) 1 calc R U P A 2
C36S C 0.2160(15) 0.215(2) 0.5017(8) 0.231(11) Uiso 0.281(6) 1 d G . P A 2
H36S H 0.2490 0.2155 0.5182 0.278 Uiso 0.281(6) 1 calc R U P A 2
C37S C 0.2180(11) 0.164(2) 0.4708(9) 0.231(11) Uiso 0.281(6) 1 d DG . P A 2
H37S H 0.2526 0.1303 0.4661 0.278 Uiso 0.281(6) 1 calc R U P A 2
C32S C 0.1696(13) 0.163(2) 0.4466(7) 0.231(11) Uiso 0.281(6) 1 d DG . P A 2
C33S C 0.1191(12) 0.212(2) 0.4534(9) 0.231(11) Uiso 0.281(6) 1 d DG . P A 2
H33S H 0.0860 0.2114 0.4369 0.278 Uiso 0.281(6) 1 calc R U P A 2
C38S C 0.1640(19) 0.091(3) 0.4215(10) 0.231(11) Uiso 0.281(6) 1 d D . P A 2
H38A H 0.1890 0.1037 0.4020 0.347 Uiso 0.281(6) 1 calc R U P A 2
H38B H 0.1228 0.0859 0.4125 0.347 Uiso 0.281(6) 1 calc R U P A 2
H38C H 0.1763 0.0322 0.4327 0.347 Uiso 0.281(6) 1 calc R U P A 2

loop_
_atom_site_aniso_label
_atom_site_aniso_U_11
_atom_site_aniso_U_22
_atom_site_aniso_U_33
_atom_site_aniso_U_23
_atom_site_aniso_U_13
_atom_site_aniso_U_12
Gd1 0.01809(7) 0.01373(7) 0.02215(8) 0.00136(6) -0.00029(5) -0.00020(5)
S1 0.0301(4) 0.0252(4) 0.0273(4) 0.0101(3) -0.0028(3) -0.0002(3)
S2 0.0640(6) 0.0298(5) 0.0285(4) 0.0094(4) 0.0022(4) -0.0006(4)
S3 0.0270(4) 0.0251(4) 0.0306(4) 0.0020(3) -0.0011(3) 0.0096(3)
S4 0.0323(5) 0.0336(5) 0.0778(8) 0.0004(5) -0.0016(5) 0.0142(4)
P1 0.0210(4) 0.0168(4) 0.0287(4) -0.0004(3) -0.0026(3) -0.0030(3)
P2 0.0223(4) 0.0163(3) 0.0235(4) -0.0016(3) -0.0004(3) -0.0002(3)
N1 0.0186(12) 0.0163(12) 0.0299(14) 0.0007(10) -0.0046(10) -0.0010(9)
N2 0.0228(12) 0.0137(11) 0.0265(13) 0.0021(10) -0.0003(10) -0.0018(9)
N3 0.0217(12) 0.0161(12) 0.0235(13) 0.0001(10) -0.0006(10) 0.0006(9)
N4 0.0239(13) 0.0233(13) 0.0275(14) 0.0008(11) -0.0005(10) -0.0042(10)
N5 0.0234(12) 0.0150(12) 0.0238(13) 0.0007(10) -0.0017(10) 0.0001(9)
N6 0.0240(13) 0.0180(12) 0.0249(13) -0.0004(10) 0.0007(10) 0.0018(10)
N7 0.0193(12) 0.0172(12) 0.0228(12) 0.0006(10) -0.0003(10) -0.0004(9)
N8 0.0234(13) 0.0249(14) 0.0301(14) -0.0019(11) 0.0011(11) 0.0022(10)
C1 0.0254(15) 0.0156(13) 0.0202(14) 0.0005(11) 0.0031(11) -0.0019(11)
C2 0.062(3) 0.047(2) 0.031(2) -0.0126(18) -0.0001(18) 0.003(2)
C3 0.0277(16) 0.0201(14) 0.0227(15) 0.0008(12) 0.0021(12) -0.0001(12)
C4 0.052(2) 0.043(2) 0.034(2) -0.0074(17) 0.0070(17) 0.0016(18)
C5 0.0336(17) 0.0249(16) 0.0256(16) 0.0009(13) 0.0008(13) -0.0006(13)
C6 0.063(3) 0.053(3) 0.0258(19) 0.0053(18) 0.0031(17) -0.002(2)
C7 0.0261(16) 0.0305(17) 0.0253(16) 0.0013(13) -0.0004(12) -0.0057(13)
C8 0.0188(14) 0.0169(14) 0.0288(16) 0.0004(12) 0.0018(12) -0.0032(11)
C9 0.025(2) 0.067(3) 0.102(4) 0.002(3) 0.005(2) 0.012(2)
C10 0.0219(15) 0.0231(15) 0.0312(17) 0.0013(13) 0.0032(12) 0.0008(12)
C11 0.0210(14) 0.0143(13) 0.0288(16) 0.0023(12) 0.0009(12) 0.0005(11)
C12 0.0358(19) 0.0157(15) 0.055(2) 0.0066(15) -0.0039(16) 0.0043(13)
C13 0.057(2) 0.033(2) 0.042(2) -0.0090(17) 0.0013(18) -0.0064(18)
C14 0.0222(14) 0.0138(13) 0.0324(16) 0.0034(12) -0.0002(12) -0.0032(11)
C15 0.0352(18) 0.0241(17) 0.041(2) 0.0079(15) -0.0060(15) -0.0017(14)
C16 0.046(2) 0.0314(18) 0.0235(16) 0.0034(14) -0.0026(14) -0.0014(15)
C17 0.0215(15) 0.0373(19) 0.0279(17) 0.0022(14) 0.0001(13) -0.0029(13)
C18 0.0245(15) 0.0226(15) 0.0256(16) 0.0031(13) -0.0045(12) -0.0022(12)
C19 0.0308(18) 0.0248(17) 0.049(2) -0.0052(16) 0.0010(15) -0.0034(14)
C20 0.048(2) 0.0175(15) 0.0366(19) 0.0006(14) 0.0067(16) -0.0025(14)
C21 0.0346(18) 0.0277(17) 0.0293(17) 0.0059(14) 0.0052(14) -0.0069(14)
C22 0.062(3) 0.060(3) 0.028(2) -0.0057(19) 0.0078(18) -0.001(2)
C23 0.031(2) 0.054(3) 0.070(3) 0.003(2) 0.0103(19) -0.0074(18)
C24 0.041(2) 0.0308(18) 0.0329(18) -0.0018(15) 0.0024(15) 0.0072(15)
C25 0.0292(17) 0.0266(16) 0.0318(17) -0.0025(14) -0.0020(13) 0.0089(13)
C26 0.054(3) 0.065(3) 0.035(2) -0.016(2) 0.0048(18) 0.015(2)
C27 0.0264(15) 0.0235(15) 0.0231(15) 0.0037(12) 0.0017(12) -0.0011(12)
C28 0.0341(18) 0.0191(15) 0.0366(18) 0.0014(14) 0.0067(14) -0.0019(13)
C29 0.0277(16) 0.0274(17) 0.0382(19) -0.0016(14) 0.0058(14) 0.0063(13)
C30 0.032(3) 0.038(3) 0.203(8) 0.012(4) 0.014(4) -0.013(2)
C31 0.0336(17) 0.0172(14) 0.0280(16) -0.0029(12) 0.0024(13) -0.0016(12)
C32 0.0267(15) 0.0147(13) 0.0224(15) 0.0012(11) -0.0021(12) 0.0013(11)
C33 0.044(2) 0.0296(18) 0.0330(19) 0.0110(15) -0.0053(15) 0.0059(15)
C34 0.0251(16) 0.0250(16) 0.0271(16) 0.0059(13) -0.0043(12) -0.0049(12)
C35 0.0272(17) 0.0370(19) 0.0328(18) 0.0050(15) 0.0061(14) -0.0094(14)
C36 0.0357(18) 0.0307(18) 0.0336(18) -0.0001(15) 0.0052(14) -0.0007(14)
C37 0.0334(19) 0.0285(18) 0.050(2) 0.0124(16) -0.0118(16) 0.0022(14)
C38 0.0399(19) 0.0214(16) 0.0390(19) -0.0002(14) -0.0058(15) 0.0074(14)
C39 0.0354(18) 0.0342(18) 0.0305(18) -0.0037(15) 0.0102(14) 0.0024(15)
C40 0.0254(15) 0.0188(14) 0.0231(15) -0.0027(12) -0.0017(12) 0.0032(12)
C41 0.0331(18) 0.0315(18) 0.0308(18) 0.0000(14) -0.0010(14) 0.0051(14)
C42 0.0283(17) 0.0280(17) 0.047(2) 0.0050(16) -0.0071(15) -0.0016(14)
C43 0.0304(17) 0.0264(16) 0.0290(17) -0.0051(13) -0.0043(13) 0.0026(13)
C44 0.052(2) 0.046(2) 0.040(2) -0.0081(18) 0.0092(18) 0.0188(19)
C45 0.0363(19) 0.0180(15) 0.053(2) 0.0014(15) 0.0102(16) 0.0006(14)
C46 0.0267(17) 0.042(2) 0.045(2) -0.0001(17) 0.0049(15) 0.0000(15)
C47 0.0207(14) 0.0197(14) 0.0237(15) 0.0026(12) -0.0028(11) -0.0028(11)
C48 0.031(2) 0.041(2) 0.085(3) -0.011(2) -0.013(2) -0.0110(17)
C49 0.0278(16) 0.0225(15) 0.0220(15) 0.0048(12) -0.0002(12) -0.0004(12)
C50 0.072(3) 0.043(2) 0.052(3) -0.024(2) 0.004(2) -0.003(2)
C51 0.0306(17) 0.0278(16) 0.0263(16) 0.0037(13) 0.0026(13) 0.0025(13)
C52 0.074(3) 0.046(2) 0.036(2) -0.0107(19) 0.012(2) 0.012(2)
C53 0.0277(16) 0.0361(18) 0.0276(17) 0.0080(14) 0.0020(13) 0.0016(14)
C54 0.0337(18) 0.0244(16) 0.0329(18) 0.0038(14) 0.0013(14) 0.0059(13)
C55 0.0303(19) 0.039(2) 0.081(3) 0.020(2) 0.009(2) -0.0030(16)
C56 0.039(2) 0.0303(18) 0.052(2) -0.0025(17) -0.0016(17) -0.0131(16)
C57 0.026(2) 0.067(3) 0.107(4) -0.003(3) 0.010(2) -0.003(2)
C58 0.0306(19) 0.041(2) 0.065(3) -0.002(2) 0.0027(18) 0.0103(16)
C59 0.057(2) 0.0164(15) 0.039(2) 0.0053(14) -0.0021(17) 0.0050(15)
C60 0.031(2) 0.050(3) 0.150(6) -0.017(3) -0.017(3) -0.014(2)
C61 0.0219(15) 0.0217(15) 0.0252(15) 0.0032(12) -0.0016(12) 0.0001(12)
C62 0.047(3) 0.056(3) 0.140(5) 0.041(3) 0.029(3) -0.007(2)
C63 0.0249(15) 0.0214(15) 0.0301(16) 0.0036(13) -0.0050(12) 0.0027(12)
C64 0.040(2) 0.0325(18) 0.0325(18) -0.0053(15) -0.0020(15) 0.0016(15)
C65 0.0239(15) 0.0218(15) 0.0262(16) 0.0016(12) 0.0031(12) 0.0006(12)
C66 0.031(2) 0.039(2) 0.078(3) 0.020(2) -0.0191(19) 0.0047(16)
C67 0.045(2) 0.0348(19) 0.0288(18) 0.0021(15) -0.0003(15) -0.0035(16)
C68 0.0343(17) 0.0168(14) 0.0272(16) -0.0008(12) -0.0012(13) 0.0058(12)
C69 0.0335(17) 0.0176(14) 0.0319(17) 0.0003(13) 0.0033(13) 0.0004(13)
C70 0.0275(17) 0.045(2) 0.039(2) 0.0082(17) -0.0020(15) -0.0117(15)
C71 0.0235(18) 0.047(2) 0.079(3) 0.011(2) -0.0182(19) -0.0022(16)
C72 0.0235(15) 0.0212(15) 0.0290(16) -0.0009(13) -0.0056(12) 0.0026(12)
C73 0.0249(15) 0.0171(14) 0.0354(17) 0.0013(13) -0.0027(13) -0.0052(12)
C74 0.042(2) 0.054(2) 0.034(2) 0.0034(18) 0.0024(16) 0.0109(18)
C75 0.0206(15) 0.0364(19) 0.041(2) -0.0027(16) 0.0035(14) 0.0033(14)
C76 0.0213(16) 0.0170(15) 0.061(2) -0.0016(15) -0.0019(15) -0.0041(12)
S5 0.0249(4) 0.0385(5) 0.0378(5) -0.0054(4) -0.0025(3) -0.0015(3)
S6 0.0297(4) 0.0288(4) 0.0237(4) -0.0020(3) -0.0019(3) 0.0009(3)
P3 0.0256(4) 0.0249(4) 0.0245(4) -0.0027(3) -0.0011(3) 0.0014(3)
N9 0.0223(13) 0.0291(14) 0.0276(14) -0.0022(11) -0.0002(10) 0.0007(11)
N10 0.0287(14) 0.0278(14) 0.0232(13) -0.0039(11) -0.0002(11) -0.0029(11)
N11 0.0339(16) 0.0308(15) 0.0416(17) -0.0048(13) 0.0057(13) -0.0071(12)
N12 0.0311(14) 0.0239(13) 0.0267(14) 0.0012(11) 0.0017(11) 0.0004(11)
C77 0.0266(15) 0.0240(15) 0.0233(15) -0.0010(13) -0.0009(12) 0.0073(12)
C79 0.0258(15) 0.0220(15) 0.0231(15) 0.0016(12) -0.0032(12) 0.0049(12)
C81 0.0312(17) 0.0264(16) 0.0292(17) 0.0001(14) -0.0037(13) -0.0004(13)
C82 0.0266(16) 0.0197(14) 0.0253(16) -0.0013(12) -0.0036(12) 0.0049(12)
C83 0.062(2) 0.0302(18) 0.0268(18) 0.0036(15) 0.0103(17) 0.0082(17)
C85 0.054(2) 0.041(2) 0.041(2) -0.0127(18) -0.0162(18) -0.0003(18)
C86 0.046(2) 0.031(2) 0.093(4) -0.007(2) -0.023(2) 0.0116(18)
C87 0.042(2) 0.0246(16) 0.0364(19) 0.0023(15) 0.0037(15) -0.0022(14)
C88 0.0273(16) 0.0264(16) 0.0248(16) -0.0057(13) 0.0013(12) -0.0029(13)
C89 0.0364(18) 0.0209(15) 0.0261(16) 0.0023(13) 0.0025(13) 0.0051(13)
C90 0.0362(19) 0.035(2) 0.047(2) -0.0082(17) -0.0023(16) 0.0042(15)
C91 0.0343(18) 0.0294(17) 0.0285(17) 0.0003(14) 0.0046(14) -0.0009(14)
C92 0.045(2) 0.041(2) 0.067(3) 0.000(2) 0.016(2) -0.0089(18)
C93 0.055(3) 0.0269(19) 0.067(3) 0.0048(19) -0.022(2) 0.0012(18)
C95 0.0286(16) 0.0262(16) 0.0221(15) -0.0099(13) -0.0003(12) -0.0019(13)
C97 0.0383(18) 0.0211(15) 0.0272(17) 0.0028(13) 0.0020(14) 0.0072(13)
C98 0.051(2) 0.0281(18) 0.039(2) 0.0075(16) 0.0158(17) 0.0018(16)
C99 0.0239(16) 0.0338(18) 0.0384(19) -0.0027(15) -0.0022(14) 0.0006(13)
C100 0.0336(19) 0.0286(18) 0.052(2) -0.0121(17) 0.0091(16) -0.0101(15)
C101 0.052(2) 0.0292(18) 0.0266(17) 0.0026(14) 0.0064(15) 0.0059(16)
C102 0.0382(18) 0.0221(15) 0.0230(16) 0.0017(13) -0.0029(13) 0.0009(13)
C104 0.046(2) 0.0302(19) 0.045(2) 0.0019(16) -0.0097(17) -0.0018(16)
C105 0.0249(16) 0.0314(17) 0.0284(17) -0.0024(14) 0.0025(13) -0.0009(13)
C106 0.0397(19) 0.0259(16) 0.0257(16) 0.0000(13) 0.0023(14) 0.0025(14)
C107 0.031(2) 0.052(3) 0.072(3) -0.007(2) -0.0018(19) -0.0068(18)
C108 0.041(2) 0.0352(19) 0.039(2) -0.0087(16) -0.0067(16) 0.0022(16)
C109 0.0332(18) 0.0302(18) 0.044(2) 0.0008(16) -0.0089(15) 0.0016(14)
C110 0.042(2) 0.054(3) 0.093(4) -0.005(3) 0.025(2) -0.013(2)
C111 0.0344(18) 0.0303(18) 0.0320(18) -0.0007(14) -0.0029(14) -0.0057(14)
C113 0.047(2) 0.0310(18) 0.0232(16) 0.0008(14) -0.0008(14) 0.0052(15)
C114 0.047(2) 0.0321(18) 0.0229(16) -0.0016(14) 0.0045(14) -0.0001(15)
C115 0.028(2) 0.056(3) 0.105(4) -0.009(3) 0.012(2) -0.0097(19)
C116 0.044(2) 0.043(2) 0.074(3) -0.015(2) -0.003(2) 0.0127(19)
C117 0.0297(17) 0.0252(16) 0.0309(17) -0.0092(14) -0.0002(13) -0.0044(13)
C118 0.0277(17) 0.0261(16) 0.0382(19) -0.0026(14) -0.0079(14) 0.0015(13)
C119 0.0269(17) 0.036(2) 0.049(2) -0.0132(17) 0.0028(15) -0.0074(14)
C120 0.042(2) 0.0300(18) 0.0268(17) -0.0053(14) -0.0031(14) 0.0003(15)
C121 0.069(3) 0.0282(18) 0.0294(19) -0.0071(15) -0.0037(18) 0.0033(18)
C1S 0.041(2) 0.041(2) 0.0342(19) -0.0028(16) 0.0105(16) -0.0046(16)
C2S 0.0339(19) 0.050(2) 0.0259(17) 0.0019(16) 0.0004(14) -0.0065(16)
C3S 0.056(2) 0.044(2) 0.039(2) -0.0091(18) 0.0093(18) -0.0132(19)
C4S 0.055(3) 0.051(3) 0.056(3) 0.011(2) 0.015(2) 0.002(2)
C5S 0.043(2) 0.068(3) 0.046(2) 0.015(2) 0.0005(19) 0.002(2)
C6S 0.035(2) 0.069(3) 0.0288(19) 0.0021(19) 0.0018(15) -0.0135(19)
C7S 0.078(3) 0.043(2) 0.058(3) -0.008(2) 0.020(2) 0.000(2)

loop_
_atom_type_symbol
_atom_type_description
_atom_type_scat_dispersion_real
_atom_type_scat_dispersion_imag
_atom_type_scat_source
C C 0.0033 0.0016 'International Tables Vol C Tables 4.2.6.8 and 6.1.1.4'
H H 0.0000 0.0000 'International Tables Vol C Tables 4.2.6.8 and 6.1.1.4'
Gd Gd -0.1653 3.9035 'International Tables Vol C Tables 4.2.6.8 and 6.1.1.4'
N N 0.0061 0.0033 'International Tables Vol C Tables 4.2.6.8 and 6.1.1.4'
O O 0.0106 0.0060 'International Tables Vol C Tables 4.2.6.8 and 6.1.1.4'
P P 0.1023 0.0942 'International Tables Vol C Tables 4.2.6.8 and 6.1.1.4'
S S 0.1246 0.1234 'International Tables Vol C Tables 4.2.6.8 and 6.1.1.4'

loop_
_geom_angle_atom_site_label_1
_geom_angle_atom_site_label_2
_geom_angle_atom_site_label_3
_geom_angle
_geom_angle_site_symmetry_1
_geom_angle_site_symmetry_3
_geom_angle_publ_flag
N1 Gd1 N3 67.75(8) . . ?
N1 Gd1 N4 104.95(8) . . ?
N1 Gd1 N7 114.74(8) . . ?
N1 Gd1 N8 69.85(8) . . ?
N2 Gd1 N1 58.48(8) . . ?
N2 Gd1 N3 106.69(8) . . ?
N2 Gd1 N4 67.47(8) . . ?
N2 Gd1 N5 119.63(8) . . ?
N2 Gd1 N6 177.54(8) . . ?
N2 Gd1 N7 71.49(8) . . ?
N2 Gd1 N8 114.56(8) . . ?
N3 Gd1 N4 172.63(8) . . ?
N3 Gd1 N7 92.20(7) . . ?
N5 Gd1 N1 174.03(8) . . ?
N5 Gd1 N3 117.80(8) . . ?
N5 Gd1 N4 69.54(8) . . ?
N5 Gd1 N6 58.66(8) . . ?
N5 Gd1 N7 68.30(8) . . ?
N5 Gd1 N8 107.52(8) . . ?
N6 Gd1 N1 123.42(8) . . ?
N6 Gd1 N3 73.39(8) . . ?
N6 Gd1 N4 112.65(8) . . ?
N6 Gd1 N7 106.05(8) . . ?
N6 Gd1 N8 67.90(8) . . ?
N7 Gd1 N4 90.12(8) . . ?
N8 Gd1 N3 85.96(8) . . ?
N8 Gd1 N4 92.43(8) . . ?
N8 Gd1 N7 173.95(8) . . ?
C3 S1 C32 89.86(14) . . ?
C67 S2 C34 90.29(16) . . ?
C10 S3 C11 90.15(15) . . ?
C58 S4 C25 90.18(17) . . ?
N1 P1 C43 109.71(15) . . ?
N1 P1 C76 119.30(14) . . ?
N2 P1 N1 97.68(13) . . ?
N2 P1 C43 119.96(14) . . ?
N2 P1 C76 108.86(15) . . ?
C43 P1 C76 102.42(16) . . ?
N5 P2 N6 97.19(13) . . ?
N5 P2 C18 109.97(14) . . ?
N5 P2 C31 118.76(14) . . ?
N6 P2 C18 119.43(14) . . ?
N6 P2 C31 109.30(14) . . ?
C18 P2 C31 103.11(15) . . ?
P1 N1 Gd1 100.96(11) . . ?
C72 N1 Gd1 129.91(19) . . ?
C72 N1 P1 129.1(2) . . ?
P1 N2 Gd1 102.86(11) . . ?
C14 N2 Gd1 127.39(19) . . ?
C14 N2 P1 129.6(2) . . ?
C1 N3 Gd1 120.71(18) . . ?
C32 N3 Gd1 127.1(2) . . ?
C32 N3 C1 110.0(2) . . ?
C7 N4 Gd1 123.4(2) . . ?
C34 N4 Gd1 124.2(2) . . ?
C34 N4 C7 111.0(3) . . ?
P2 N5 Gd1 102.45(12) . . ?
C47 N5 Gd1 129.29(19) . . ?
C47 N5 P2 128.2(2) . . ?
P2 N6 Gd1 101.69(12) . . ?
C40 N6 Gd1 127.63(19) . . ?
C40 N6 P2 130.2(2) . . ?
C8 N7 Gd1 120.70(18) . . ?
C11 N7 Gd1 125.89(19) . . ?
C11 N7 C8 110.5(2) . . ?
C25 N8 Gd1 124.0(2) . . ?
C25 N8 C75 110.9(3) . . ?
C75 N8 Gd1 122.8(2) . . ?
C3 C1 N3 115.0(3) . . ?
C27 C1 N3 125.8(3) . . ?
C27 C1 C3 119.2(3) . . ?
C52 C2 H2 120.0 . . ?
C52 C2 C64 119.9(4) . . ?
C64 C2 H2 120.0 . . ?
C1 C3 S1 109.6(2) . . ?
C21 C3 S1 128.2(2) . . ?
C21 C3 C1 122.2(3) . . ?
C22 C4 H4 119.3 . . ?
C36 C4 H4 119.3 . . ?
C36 C4 C22 121.4(4) . . ?
C16 C5 H5 119.2 . . ?
C16 C5 C47 121.6(3) . . ?
C47 C5 H5 119.2 . . ?
C22 C6 H6 120.9 . . ?
C22 C6 C67 118.2(4) . . ?
C67 C6 H6 120.9 . . ?
C36 C7 N4 125.5(3) . . ?
C36 C7 C67 119.4(3) . . ?
C67 C7 N4 115.0(3) . . ?
C10 C8 N7 115.2(3) . . ?
C65 C8 N7 125.5(3) . . ?
C65 C8 C10 119.2(3) . . ?
C57 C9 H9 121.1 . . ?
C57 C9 C58 117.8(4) . . ?
C58 C9 H9 121.1 . . ?
C8 C10 S3 109.4(2) . . ?
C29 C10 S3 127.9(2) . . ?
C29 C10 C8 122.5(3) . . ?
N7 C11 S3 114.6(2) . . ?
N7 C11 C61 128.6(3) . . ?
C61 C11 S3 116.7(2) . . ?
C15 C12 H12 120.3 . . ?
C15 C12 C45 119.3(3) . . ?
C45 C12 H12 120.3 . . ?
C43 C13 H13 120.0 . . ?
C50 C13 H13 120.0 . . ?
C50 C13 C43 120.0(4) . . ?
N2 C14 C28 122.1(3) . . ?
N2 C14 C73 119.6(3) . . ?
C28 C14 C73 118.0(3) . . ?
C12 C15 H15 119.2 . . ?
C12 C15 C73 121.5(3) . . ?
C73 C15 H15 119.2 . . ?
C5 C16 H16 120.0 . . ?
C5 C16 C33 120.0(3) . . ?
C33 C16 H16 120.0 . . ?
C27 C17 H17 119.2 . . ?
C27 C17 C35 121.5(3) . . ?
C35 C17 H17 119.2 . . ?
C19 C18 P2 120.9(3) . . ?
C49 C18 P2 120.2(2) . . ?
C49 C18 C19 118.8(3) . . ?
C18 C19 H19 119.7 . . ?
C56 C19 C18 120.7(3) . . ?
C56 C19 H19 119.7 . . ?
C59 C20 H20 119.6 . . ?
C69 C20 H20 119.6 . . ?
C69 C20 C59 120.8(3) . . ?
C3 C21 H21 121.3 . . ?
C35 C21 C3 117.4(3) . . ?
C35 C21 H21 121.3 . . ?
C4 C22 H22 119.6 . . ?
C6 C22 C4 120.7(4) . . ?
C6 C22 H22 119.6 . . ?
C46 C23 H23 119.5 . . ?
C46 C23 C57 121.0(4) . . ?
C57 C23 H23 119.5 . . ?
C31 C24 H24 119.7 . . ?
C44 C24 H24 119.7 . . ?
C44 C24 C31 120.6(3) . . ?
N8 C25 S4 114.3(3) . . ?
N8 C25 C68 128.4(3) . . ?
C68 C25 S4 117.3(2) . . ?
C50 C26 H26 119.7 . . ?
C50 C26 C74 120.5(4) . . ?
C74 C26 H26 119.7 . . ?
C1 C27 H27 120.8 . . ?
C17 C27 C1 118.4(3) . . ?
C17 C27 H27 120.8 . . ?
C14 C28 H28 119.2 . . ?
C45 C28 C14 121.6(3) . . ?
C45 C28 H28 119.2 . . ?
C10 C29 H29 121.4 . . ?
C39 C29 C10 117.3(3) . . ?
C39 C29 H29 121.4 . . ?
C60 C30 H30 120.5 . . ?
C62 C30 H30 120.5 . . ?
C62 C30 C60 119.0(4) . . ?
C24 C31 P2 119.3(3) . . ?
C24 C31 C64 118.6(3) . . ?
C64 C31 P2 122.0(3) . . ?
N3 C32 S1 115.4(2) . . ?
N3 C32 C63 127.9(3) . . ?
C63 C32 S1 116.6(2) . . ?
C16 C33 H33 120.3 . . ?
C54 C33 C16 119.3(3) . . ?
C54 C33 H33 120.3 . . ?
N4 C34 S2 114.2(2) . . ?
N4 C34 C73 128.4(3) . . ?
C73 C34 S2 117.4(2) . . ?
C17 C35 H35 119.4 . . ?
C21 C35 C17 121.1(3) . . ?
C21 C35 H35 119.4 . . ?
C4 C36 C7 118.6(3) . . ?
C4 C36 H36 120.7 . . ?
C7 C36 H36 120.7 . . ?
C63 C37 H37 119.0 . . ?
C66 C37 H37 119.0 . . ?
C66 C37 C63 121.9(3) . . ?
C59 C38 H38 119.0 . . ?
C59 C38 C68 122.0(3) . . ?
C68 C38 H38 119.0 . . ?
C29 C39 H39 119.5 . . ?
C29 C39 C51 121.0(3) . . ?
C51 C39 H39 119.5 . . ?
N6 C40 C68 118.5(3) . . ?
N6 C40 C69 123.8(3) . . ?
C69 C40 C68 117.4(3) . . ?
C43 C41 H41 119.9 . . ?
C74 C41 H41 119.9 . . ?
C74 C41 C43 120.3(3) . . ?
C71 C42 H42 119.2 . . ?
C71 C42 C72 121.5(3) . . ?
C72 C42 H42 119.2 . . ?
C13 C43 P1 120.4(3) . . ?
C41 C43 P1 120.4(3) . . ?
C41 C43 C13 119.2(3) . . ?
C24 C44 H44 120.0 . . ?
C52 C44 C24 120.0(4) . . ?
C52 C44 H44 120.0 . . ?
C12 C45 C28 120.5(3) . . ?
C12 C45 H45 119.7 . . ?
C28 C45 H45 119.7 . . ?
C23 C46 H46 120.3 . . ?
C23 C46 C75 119.4(4) . . ?
C75 C46 H46 120.3 . . ?
N5 C47 C5 121.2(3) . . ?
N5 C47 C61 120.5(3) . . ?
C5 C47 C61 118.2(3) . . ?
C60 C48 H48 120.5 . . ?
C60 C48 C76 119.0(5) . . ?
C76 C48 H48 120.5 . . ?
C18 C49 H49 119.9 . . ?
C53 C49 C18 120.1(3) . . ?
C53 C49 H49 119.9 . . ?
C13 C50 H50 120.0 . . ?
C26 C50 C13 120.1(4) . . ?
C26 C50 H50 120.0 . . ?
C39 C51 H51 119.4 . . ?
C65 C51 C39 121.2(3) . . ?
C65 C51 H51 119.4 . . ?
C2 C52 C44 120.3(4) . . ?
C2 C52 H52 119.9 . . ?
C44 C52 H52 119.9 . . ?
C49 C53 H53 119.9 . . ?
C70 C53 C49 120.3(3) . . ?
C70 C53 H53 119.9 . . ?
C33 C54 H54 118.9 . . ?
C33 C54 C61 122.1(3) . . ?
C61 C54 H54 118.9 . . ?
C62 C55 H55 120.2 . . ?
C76 C55 H55 120.2 . . ?
C76 C55 C62 119.6(5) . . ?
C19 C56 H56 119.9 . . ?
C70 C56 C19 120.2(3) . . ?
C70 C56 H56 119.9 . . ?
C9 C57 C23 121.3(4) . . ?
C9 C57 H57 119.4 . . ?
C23 C57 H57 119.4 . . ?
C9 C58 S4 129.0(3) . . ?
C75 C58 S4 109.5(3) . . ?
C75 C58 C9 121.4(4) . . ?
C20 C59 H59 120.6 . . ?
C38 C59 C20 118.9(3) . . ?
C38 C59 H59 120.6 . . ?
C30 C60 C48 121.4(5) . . ?
C30 C60 H60 119.3 . . ?
C48 C60 H60 119.3 . . ?
C47 C61 C11 123.3(3) . . ?
C54 C61 C11 118.0(3) . . ?
C54 C61 C47 118.7(3) . . ?
C30 C62 C55 121.5(6) . . ?
C30 C62 H62 119.2 . . ?
C55 C62 H62 119.2 . . ?
C37 C63 C32 117.7(3) . . ?
C37 C63 C72 119.1(3) . . ?
C72 C63 C32 123.2(3) . . ?
C2 C64 C31 120.6(3) . . ?
C2 C64 H64 119.7 . . ?
C31 C64 H64 119.7 . . ?
C8 C65 H65 120.6 . . ?
C51 C65 C8 118.7(3) . . ?
C51 C65 H65 120.6 . . ?
C37 C66 H66 120.3 . . ?
C37 C66 C71 119.4(3) . . ?
C71 C66 H66 120.3 . . ?
C6 C67 S2 129.0(3) . . ?
C7 C67 S2 109.5(3) . . ?
C7 C67 C6 121.6(4) . . ?
C38 C68 C25 118.4(3) . . ?
C38 C68 C40 119.0(3) . . ?
C40 C68 C25 122.6(3) . . ?
C20 C69 C40 121.8(3) . . ?
C20 C69 H69 119.1 . . ?
C40 C69 H69 119.1 . . ?
C53 C70 H70 120.1 . . ?
C56 C70 C53 119.9(3) . . ?
C56 C70 H70 120.1 . . ?
C42 C71 C66 120.5(3) . . ?
C42 C71 H71 119.8 . . ?
C66 C71 H71 119.8 . . ?
N1 C72 C42 122.1(3) . . ?
N1 C72 C63 120.1(3) . . ?
C42 C72 C63 117.7(3) . . ?
C14 C73 C34 122.3(3) . . ?
C15 C73 C14 119.0(3) . . ?
C15 C73 C34 118.6(3) . . ?
C26 C74 C41 119.8(4) . . ?
C26 C74 H74 120.1 . . ?
C41 C74 H74 120.1 . . ?
C46 C75 N8 125.7(3) . . ?
C46 C75 C58 119.1(3) . . ?
C58 C75 N8 115.1(3) . . ?
C48 C76 P1 120.6(3) . . ?
C55 C76 P1 120.0(3) . . ?
C55 C76 C48 119.4(4) . . ?
C119 S5 C117 88.89(17) . . ?
C97 S6 C82 88.70(16) . . ?
N9 P3 C102 108.49(15) . . ?
N9 P3 C118 103.24(15) . . ?
N10 P3 N9 125.16(14) . . ?
N10 P3 C102 103.10(15) . . ?
N10 P3 C118 108.58(15) . . ?
C118 P3 C102 107.33(15) . . ?
C95 N9 P3 125.5(2) . . ?
C77 N10 P3 124.9(2) . . ?
C117 N11 C100 110.9(3) . . ?
C82 N12 C89 111.1(3) . . ?
N10 C77 C79 118.8(3) . . ?
N10 C77 C91 124.3(3) . . ?
C91 C77 C79 116.9(3) . . ?
C77 C79 C82 122.8(3) . . ?
C81 C79 C77 120.1(3) . . ?
C81 C79 C82 117.1(3) . . ?
C79 C81 H81 119.3 . . ?
C120 C81 C79 121.4(3) . . ?
C120 C81 H81 119.3 . . ?
N12 C82 S6 115.2(2) . . ?
N12 C82 C79 122.0(3) . . ?
C79 C82 S6 122.7(2) . . ?
C98 C83 H83 119.3 . . ?
C113 C83 H83 119.3 . . ?
C113 C83 C98 121.3(3) . . ?
C108 C85 H85 119.8 . . ?
C121 C85 H85 119.8 . . ?
C121 C85 C108 120.5(4) . . ?
C93 C86 H86 119.6 . . ?
C116 C86 H86 119.6 . . ?
C116 C86 C93 120.7(4) . . ?
C89 C87 H87 120.6 . . ?
C98 C87 H87 120.6 . . ?
C98 C87 C89 118.9(3) . . ?
C95 C88 C117 122.3(3) . . ?
C111 C88 C95 120.4(3) . . ?
C111 C88 C117 117.2(3) . . ?
N12 C89 C87 124.8(3) . . ?
N12 C89 C97 115.3(3) . . ?
C87 C89 C97 119.8(3) . . ?
C116 C90 H90 119.9 . . ?
C118 C90 H90 119.9 . . ?
C118 C90 C116 120.1(4) . . ?
C77 C91 H91 119.1 . . ?
C114 C91 C77 121.9(3) . . ?
C114 C91 H91 119.1 . . ?
C100 C92 H92 120.5 . . ?
C110 C92 H92 120.5 . . ?
C110 C92 C100 119.0(5) . . ?
C86 C93 H93 120.2 . . ?
C86 C93 C104 119.5(4) . . ?
C104 C93 H93 120.2 . . ?
N9 C95 C88 119.0(3) . . ?
N9 C95 C105 124.4(3) . . ?
C88 C95 C105 116.6(3) . . ?
C89 C97 S6 109.6(2) . . ?
C89 C97 C113 121.3(3) . . ?
C113 C97 S6 129.1(3) . . ?
C83 C98 H98 119.6 . . ?
C87 C98 C83 120.8(3) . . ?
C87 C98 H98 119.6 . . ?
C105 C99 H99 119.4 . . ?
C105 C99 C109 121.1(3) . . ?
C109 C99 H99 119.4 . . ?
N11 C100 C92 124.8(4) . . ?
N11 C100 C119 115.5(3) . . ?
C119 C100 C92 119.7(4) . . ?
C106 C101 H101 120.0 . . ?
C121 C101 H101 120.0 . . ?
C121 C101 C106 120.1(4) . . ?
C106 C102 P3 119.9(2) . . ?
C108 C102 P3 121.2(3) . . ?
C108 C102 C106 118.6(3) . . ?
C93 C104 H104 119.7 . . ?
C93 C104 C118 120.6(4) . . ?
C118 C104 H104 119.7 . . ?
C95 C105 H105 119.1 . . ?
C99 C105 C95 121.7(3) . . ?
C99 C105 H105 119.1 . . ?
C101 C106 C102 120.7(3) . . ?
C101 C106 H106 119.7 . . ?
C102 C106 H106 119.7 . . ?
C115 C107 H107 120.9 . . ?
C115 C107 C119 118.2(5) . . ?
C119 C107 H107 120.9 . . ?
C85 C108 C102 120.5(4) . . ?
C85 C108 H108 119.7 . . ?
C102 C108 H108 119.7 . . ?
C99 C109 H109 120.6 . . ?
C111 C109 C99 118.9(3) . . ?
C111 C109 H109 120.6 . . ?
C92 C110 H110 119.6 . . ?
C92 C110 C115 120.9(4) . . ?
C115 C110 H110 119.6 . . ?
C88 C111 H111 119.4 . . ?
C109 C111 C88 121.2(3) . . ?
C109 C111 H111 119.4 . . ?
C83 C113 C97 117.8(3) . . ?
C83 C113 H113 121.1 . . ?
C97 C113 H113 121.1 . . ?
C91 C114 H114 119.7 . . ?
C91 C114 C120 120.6(3) . . ?
C120 C114 H114 119.7 . . ?
C107 C115 C110 121.2(4) . . ?
C107 C115 H115 119.4 . . ?
C110 C115 H115 119.4 . . ?
C86 C116 C90 120.0(4) . . ?
C86 C116 H116 120.0 . . ?
C90 C116 H116 120.0 . . ?
N11 C117 S5 115.2(3) . . ?
N11 C117 C88 122.3(3) . . ?
C88 C117 S5 122.4(3) . . ?
C90 C118 P3 121.1(3) . . ?
C90 C118 C104 119.0(3) . . ?
C104 C118 P3 119.5(3) . . ?
C100 C119 S5 109.4(3) . . ?
C107 C119 S5 129.6(3) . . ?
C107 C119 C100 121.0(4) . . ?
C81 C120 C114 119.1(3) . . ?
C81 C120 H120 120.4 . . ?
C114 C120 H120 120.4 . . ?
C85 C121 C101 119.6(3) . . ?
C85 C121 H121 120.2 . . ?
C101 C121 H121 120.2 . . ?
C19S O15S C16S 110.8(10) . . ?
O15S C16S H16A 111.1 . . ?
O15S C16S H16B 111.1 . . ?
H16A C16S H16B 109.1 . . ?
C17S C16S O15S 103.2(12) . . ?
C17S C16S H16A 111.1 . . ?
C17S C16S H16B 111.1 . . ?
C16S C17S H17A 109.2 . . ?
C16S C17S H17B 109.2 . . ?
C16S C17S C18S 111.9(15) . . ?
H17A C17S H17B 107.9 . . ?
C18S C17S H17A 109.2 . . ?
C18S C17S H17B 109.2 . . ?
C17S C18S H18A 110.2 . . ?
C17S C18S H18B 110.2 . . ?
C17S C18S C19S 107.5(13) . . ?
H18A C18S H18B 108.5 . . ?
C19S C18S H18A 110.2 . . ?
C19S C18S H18B 110.2 . . ?
O15S C19S C18S 102.9(11) . . ?
O15S C19S H19A 111.2 . . ?
O15S C19S H19B 111.2 . . ?
C18S C19S H19A 111.2 . . ?
C18S C19S H19B 111.2 . . ?
H19A C19S H19B 109.1 . . ?
C21S O20S C24S 108.8(8) . . ?
O20S C21S H21A 111.2 . . ?
O20S C21S H21B 111.2 . . ?
O20S C21S C22S 102.9(9) . . ?
H21A C21S H21B 109.1 . . ?
C22S C21S H21A 111.2 . . ?
C22S C21S H21B 111.2 . . ?
C21S C22S H22A 110.4 . . ?
C21S C22S H22B 110.4 . . ?
C21S C22S C23S 106.5(9) . . ?
H22A C22S H22B 108.6 . . ?
C23S C22S H22A 110.4 . . ?
C23S C22S H22B 110.4 . . ?
C22S C23S H23A 111.5 . . ?
C22S C23S H23B 111.5 . . ?
H23A C23S H23B 109.3 . . ?
C24S C23S C22S 101.5(9) . . ?
C24S C23S H23A 111.5 . . ?
C24S C23S H23B 111.5 . . ?
O20S C24S H24A 111.2 . . ?
O20S C24S H24B 111.2 . . ?
C23S C24S O20S 102.7(9) . . ?
C23S C24S H24A 111.2 . . ?
C23S C24S H24B 111.2 . . ?
H24A C24S H24B 109.1 . . ?
C40S O39S C43S 105.7(7) . . ?
O39S C40S H40A 111.1 . . ?
O39S C40S H40B 111.1 . . ?
H40A C40S H40B 109.0 . . ?
C41S C40S O39S 103.5(10) . . ?
C41S C40S H40A 111.1 . . ?
C41S C40S H40B 111.1 . . ?
C40S C41S H41A 109.7 . . ?
C40S C41S H41B 109.7 . . ?
C40S C41S C42S 110.0(12) . . ?
H41A C41S H41B 108.2 . . ?
C42S C41S H41A 109.7 . . ?
C42S C41S H41B 109.7 . . ?
C41S C42S H42A 111.7 . . ?
C41S C42S H42B 111.7 . . ?
H42A C42S H42B 109.4 . . ?
C43S C42S C41S 100.5(10) . . ?
C43S C42S H42A 111.7 . . ?
C43S C42S H42B 111.7 . . ?
O39S C43S H43A 111.0 . . ?
O39S C43S H43B 111.0 . . ?
C42S C43S O39S 103.6(8) . . ?
C42S C43S H43A 111.0 . . ?
C42S C43S H43B 111.0 . . ?
H43A C43S H43B 109.0 . . ?
C45S O44S C48S 110.1 . . ?
O44S C45S H45A 110.5 . . ?
O44S C45S H45B 110.5 . . ?
O44S C45S C46S 106.3 . . ?
H45A C45S H45B 108.7 . . ?
C46S C45S H45A 110.5 . . ?
C46S C45S H45B 110.5 . . ?
C45S C46S H46A 111.4 . . ?
C45S C46S H46B 111.4 . . ?
C45S C46S C47S 101.7 . . ?
H46A C46S H46B 109.3 . . ?
C47S C46S H46A 111.4 . . ?
C47S C46S H46B 111.4 . . ?
C46S C47S H47A 111.4 . . ?
C46S C47S H47B 111.4 . . ?
H47A C47S H47B 109.3 . . ?
C48S C47S C46S 101.8 . . ?
C48S C47S H47A 111.4 . . ?
C48S C47S H47B 111.4 . . ?
O44S C48S C47S 106.2 . . ?
O44S C48S H48A 110.5 . . ?
O44S C48S H48B 110.5 . . ?
C47S C48S H48A 110.5 . . ?
C47S C48S H48B 110.5 . . ?
H48A C48S H48B 108.7 . . ?
C2S C1S C7S 121.2(4) . . ?
C6S C1S C2S 116.9(4) . . ?
C6S C1S C7S 121.9(4) . . ?
C1S C2S H2S 119.5 . . ?
C3S C2S C1S 120.9(4) . . ?
C3S C2S H2S 119.5 . . ?
C2S C3S H3S 119.6 . . ?
C2S C3S C4S 120.8(4) . . ?
C4S C3S H3S 119.6 . . ?
C3S C4S H4S 120.6 . . ?
C3S C4S C5S 118.8(4) . . ?
C5S C4S H4S 120.6 . . ?
C4S C5S H5S 119.7 . . ?
C6S C5S C4S 120.6(4) . . ?
C6S C5S H5S 119.7 . . ?
C1S C6S H6S 119.0 . . ?
C5S C6S C1S 122.0(4) . . ?
C5S C6S H6S 119.0 . . ?
C1S C7S H7SA 109.5 . . ?
C1S C7S H7SB 109.5 . . ?
C1S C7S H7SC 109.5 . . ?
H7SA C7S H7SB 109.5 . . ?
H7SA C7S H7SC 109.5 . . ?
H7SB C7S H7SC 109.5 . . ?
C9S C8S C13S 118.6(7) . . ?
C9S C8S C14S 122.2(7) . . ?
C13S C8S C14S 119.2(7) . . ?
C8S C9S H9S 120.2 . . ?
C8S C9S C10S 119.6(8) . . ?
C10S C9S H9S 120.2 . . ?
C9S C10S H10S 120.1 . . ?
C11S C10S C9S 119.8(8) . . ?
C11S C10S H10S 120.1 . . ?
C10S C11S H11S 119.3 . . ?
C10S C11S C12S 121.3(8) . . ?
C12S C11S H11S 119.3 . . ?
C11S C12S H12S 119.9 . . ?
C11S C12S C13S 120.1(8) . . ?
C13S C12S H12S 119.9 . . ?
C8S C13S H13S 119.8 . . ?
C12S C13S C8S 120.4(8) . . ?
C12S C13S H13S 119.8 . . ?
C8S C14S H14A 109.5 . . ?
C8S C14S H14B 109.5 . . ?
C8S C14S H14C 109.5 . . ?
H14A C14S H14B 109.5 . . ?
H14A C14S H14C 109.5 . . ?
H14B C14S H14C 109.5 . . ?
C26S C25S C30S 120.0 . . ?
C31S C25S C26S 115.3(8) . . ?
C31S C25S C30S 124.6(8) . . ?
C25S C26S H26S 120.0 . . ?
C25S C26S C27S 120.0 . . ?
C27S C26S H26S 120.0 . . ?
C26S C27S H27S 120.0 . . ?
C28S C27S C26S 120.0 . . ?
C28S C27S H27S 120.0 . . ?
C27S C28S H28S 120.0 . . ?
C29S C28S C27S 120.0 . . ?
C29S C28S H28S 120.0 . . ?
C28S C29S H29S 120.0 . . ?
C30S C29S C28S 120.0 . . ?
C30S C29S H29S 120.0 . . ?
C25S C30S H30S 120.0 . . ?
C29S C30S C25S 120.0 . . ?
C29S C30S H30S 120.0 . . ?
C25S C31S H31A 109.5 . . ?
C25S C31S H31B 109.5 . . ?
C25S C31S H31C 109.5 . . ?
H31A C31S H31B 109.5 . . ?
H31A C31S H31C 109.5 . . ?
H31B C31S H31C 109.5 . . ?
C35S C34S H34S 120.0 . . ?
C35S C34S C33S 120.0 . . ?
C33S C34S H34S 120.0 . . ?
C34S C35S H35S 120.0 . . ?
C36S C35S C34S 120.0 . . ?
C36S C35S H35S 120.0 . . ?
C35S C36S H36S 120.0 . . ?
C35S C36S C37S 120.0 . . ?
C37S C36S H36S 120.0 . . ?
C36S C37S H37S 120.0 . . ?
C36S C37S C32S 120.0 . . ?
C32S C37S H37S 120.0 . . ?
C37S C32S C38S 119.3(9) . . ?
C33S C32S C37S 120.0 . . ?
C33S C32S C38S 117.6(9) . . ?
C34S C33S H33S 120.0 . . ?
C32S C33S C34S 120.0 . . ?
C32S C33S H33S 120.0 . . ?
C32S C38S H38A 109.5 . . ?
C32S C38S H38B 109.5 . . ?
C32S C38S H38C 109.5 . . ?
H38A C38S H38B 109.5 . . ?
H38A C38S H38C 109.5 . . ?
H38B C38S H38C 109.5 . . ?

loop_
_geom_bond_atom_site_label_1
_geom_bond_atom_site_label_2
_geom_bond_distance
_geom_bond_site_symmetry_2
_geom_bond_publ_flag
Gd1 N1 2.493(2) . ?
Gd1 N2 2.448(2) . ?
Gd1 N3 2.616(2) . ?
Gd1 N4 2.635(3) . ?
Gd1 N5 2.452(2) . ?
Gd1 N6 2.467(2) . ?
Gd1 N7 2.631(2) . ?
Gd1 N8 2.595(3) . ?
S1 C3 1.722(3) . ?
S1 C32 1.738(3) . ?
S2 C34 1.753(3) . ?
S2 C67 1.724(4) . ?
S3 C10 1.724(3) . ?
S3 C11 1.748(3) . ?
S4 C25 1.754(3) . ?
S4 C58 1.726(4) . ?
P1 N1 1.604(2) . ?
P1 N2 1.602(3) . ?
P1 C43 1.813(3) . ?
P1 C76 1.822(3) . ?
P2 N5 1.604(2) . ?
P2 N6 1.608(3) . ?
P2 C18 1.811(3) . ?
P2 C31 1.814(3) . ?
N1 C72 1.385(4) . ?
N2 C14 1.387(4) . ?
N3 C1 1.401(4) . ?
N3 C32 1.317(4) . ?
N4 C7 1.401(4) . ?
N4 C34 1.318(4) . ?
N5 C47 1.393(4) . ?
N6 C40 1.383(4) . ?
N7 C8 1.400(4) . ?
N7 C11 1.320(4) . ?
N8 C25 1.319(4) . ?
N8 C75 1.402(4) . ?
C1 C3 1.400(4) . ?
C1 C27 1.392(4) . ?
C2 H2 0.9500 . ?
C2 C52 1.380(6) . ?
C2 C64 1.391(5) . ?
C3 C21 1.396(4) . ?
C4 H4 0.9500 . ?
C4 C22 1.392(6) . ?
C4 C36 1.384(5) . ?
C5 H5 0.9500 . ?
C5 C16 1.385(5) . ?
C5 C47 1.409(4) . ?
C6 H6 0.9500 . ?
C6 C22 1.372(6) . ?
C6 C67 1.399(5) . ?
C7 C36 1.395(5) . ?
C7 C67 1.396(5) . ?
C8 C10 1.399(4) . ?
C8 C65 1.394(4) . ?
C9 H9 0.9500 . ?
C9 C57 1.370(7) . ?
C9 C58 1.403(6) . ?
C10 C29 1.390(5) . ?
C11 C61 1.473(4) . ?
C12 H12 0.9500 . ?
C12 C15 1.379(5) . ?
C12 C45 1.381(5) . ?
C13 H13 0.9500 . ?
C13 C43 1.395(5) . ?
C13 C50 1.386(6) . ?
C14 C28 1.399(4) . ?
C14 C73 1.418(4) . ?
C15 H15 0.9500 . ?
C15 C73 1.409(4) . ?
C16 H16 0.9500 . ?
C16 C33 1.388(5) . ?
C17 H17 0.9500 . ?
C17 C27 1.383(4) . ?
C17 C35 1.391(5) . ?
C18 C19 1.396(4) . ?
C18 C49 1.394(4) . ?
C19 H19 0.9500 . ?
C19 C56 1.382(5) . ?
C20 H20 0.9500 . ?
C20 C59 1.390(5) . ?
C20 C69 1.377(4) . ?
C21 H21 0.9500 . ?
C21 C35 1.373(5) . ?
C22 H22 0.9500 . ?
C23 H23 0.9500 . ?
C23 C46 1.375(5) . ?
C23 C57 1.384(6) . ?
C24 H24 0.9500 . ?
C24 C31 1.393(5) . ?
C24 C44 1.392(5) . ?
C25 C68 1.466(5) . ?
C26 H26 0.9500 . ?
C26 C50 1.373(6) . ?
C26 C74 1.380(6) . ?
C27 H27 0.9500 . ?
C28 H28 0.9500 . ?
C28 C45 1.384(5) . ?
C29 H29 0.9500 . ?
C29 C39 1.382(5) . ?
C30 H30 0.9500 . ?
C30 C60 1.375(9) . ?
C30 C62 1.359(9) . ?
C31 C64 1.397(5) . ?
C32 C63 1.477(4) . ?
C33 H33 0.9500 . ?
C33 C54 1.377(5) . ?
C34 C73 1.462(5) . ?
C35 H35 0.9500 . ?
C36 H36 0.9500 . ?
C37 H37 0.9500 . ?
C37 C63 1.407(4) . ?
C37 C66 1.365(5) . ?
C38 H38 0.9500 . ?
C38 C59 1.366(5) . ?
C38 C68 1.407(4) . ?
C39 H39 0.9500 . ?
C39 C51 1.399(5) . ?
C40 C68 1.429(4) . ?
C40 C69 1.397(4) . ?
C41 H41 0.9500 . ?
C41 C43 1.389(5) . ?
C41 C74 1.385(5) . ?
C42 H42 0.9500 . ?
C42 C71 1.375(5) . ?
C42 C72 1.412(4) . ?
C44 H44 0.9500 . ?
C44 C52 1.381(6) . ?
C45 H45 0.9500 . ?
C46 H46 0.9500 . ?
C46 C75 1.388(5) . ?
C47 C61 1.413(4) . ?
C48 H48 0.9500 . ?
C48 C60 1.392(6) . ?
C48 C76 1.397(5) . ?
C49 H49 0.9500 . ?
C49 C53 1.388(4) . ?
C50 H50 0.9500 . ?
C51 H51 0.9500 . ?
C51 C65 1.380(4) . ?
C52 H52 0.9500 . ?
C53 H53 0.9500 . ?
C53 C70 1.386(5) . ?
C54 H54 0.9500 . ?
C54 C61 1.404(4) . ?
C55 H55 0.9500 . ?
C55 C62 1.390(6) . ?
C55 C76 1.386(6) . ?
C56 H56 0.9500 . ?
C56 C70 1.378(5) . ?
C57 H57 0.9500 . ?
C58 C75 1.396(5) . ?
C59 H59 0.9500 . ?
C60 H60 0.9500 . ?
C62 H62 0.9500 . ?
C63 C72 1.413(4) . ?
C64 H64 0.9500 . ?
C65 H65 0.9500 . ?
C66 H66 0.9500 . ?
C66 C71 1.386(6) . ?
C69 H69 0.9500 . ?
C70 H70 0.9500 . ?
C71 H71 0.9500 . ?
C74 H74 0.9500 . ?
S5 C117 1.763(4) . ?
S5 C119 1.741(4) . ?
S6 C82 1.770(3) . ?
S6 C97 1.745(3) . ?
P3 N9 1.609(3) . ?
P3 N10 1.606(3) . ?
P3 C102 1.812(3) . ?
P3 C118 1.811(3) . ?
N9 C95 1.370(4) . ?
N10 C77 1.379(4) . ?
N11 C100 1.385(5) . ?
N11 C117 1.307(4) . ?
N12 C82 1.305(4) . ?
N12 C89 1.388(4) . ?
C77 C79 1.418(4) . ?
C77 C91 1.413(4) . ?
C79 C81 1.410(4) . ?
C79 C82 1.466(4) . ?
C81 H81 0.9500 . ?
C81 C120 1.368(5) . ?
C83 H83 0.9500 . ?
C83 C98 1.399(6) . ?
C83 C113 1.379(5) . ?
C85 H85 0.9500 . ?
C85 C108 1.383(5) . ?
C85 C121 1.380(6) . ?
C86 H86 0.9500 . ?
C86 C93 1.381(7) . ?
C86 C116 1.375(7) . ?
C87 H87 0.9500 . ?
C87 C89 1.398(5) . ?
C87 C98 1.378(5) . ?
C88 C95 1.419(5) . ?
C88 C111 1.403(5) . ?
C88 C117 1.461(4) . ?
C89 C97 1.399(5) . ?
C90 H90 0.9500 . ?
C90 C116 1.393(5) . ?
C90 C118 1.390(5) . ?
C91 H91 0.9500 . ?
C91 C114 1.376(5) . ?
C92 H92 0.9500 . ?
C92 C100 1.399(5) . ?
C92 C110 1.370(6) . ?
C93 H93 0.9500 . ?
C93 C104 1.388(5) . ?
C95 C105 1.422(4) . ?
C97 C113 1.400(5) . ?
C98 H98 0.9500 . ?
C99 H99 0.9500 . ?
C99 C105 1.376(5) . ?
C99 C109 1.386(5) . ?
C100 C119 1.399(6) . ?
C101 H101 0.9500 . ?
C101 C106 1.386(5) . ?
C101 C121 1.382(5) . ?
C102 C106 1.392(5) . ?
C102 C108 1.389(5) . ?
C104 H104 0.9500 . ?
C104 C118 1.396(5) . ?
C105 H105 0.9500 . ?
C106 H106 0.9500 . ?
C107 H107 0.9500 . ?
C107 C115 1.380(6) . ?
C107 C119 1.388(5) . ?
C108 H108 0.9500 . ?
C109 H109 0.9500 . ?
C109 C111 1.386(5) . ?
C110 H110 0.9500 . ?
C110 C115 1.388(7) . ?
C111 H111 0.9500 . ?
C113 H113 0.9500 . ?
C114 H114 0.9500 . ?
C114 C120 1.398(5) . ?
C115 H115 0.9500 . ?
C116 H116 0.9500 . ?
C120 H120 0.9500 . ?
C121 H121 0.9500 . ?
O15S C16S 1.477(13) . ?
O15S C19S 1.421(12) . ?
C16S H16A 0.9900 . ?
C16S H16B 0.9900 . ?
C16S C17S 1.364(16) . ?
C17S H17A 0.9900 . ?
C17S H17B 0.9900 . ?
C17S C18S 1.405(17) . ?
C18S H18A 0.9900 . ?
C18S H18B 0.9900 . ?
C18S C19S 1.443(15) . ?
C19S H19A 0.9900 . ?
C19S H19B 0.9900 . ?
O20S C21S 1.434(12) . ?
O20S C24S 1.487(10) . ?
C21S H21A 0.9900 . ?
C21S H21B 0.9900 . ?
C21S C22S 1.469(13) . ?
C22S H22A 0.9900 . ?
C22S H22B 0.9900 . ?
C22S C23S 1.472(12) . ?
C23S H23A 0.9900 . ?
C23S H23B 0.9900 . ?
C23S C24S 1.422(12) . ?
C24S H24A 0.9900 . ?
C24S H24B 0.9900 . ?
O39S C40S 1.456(10) . ?
O39S C43S 1.480(9) . ?
C40S H40A 0.9900 . ?
C40S H40B 0.9900 . ?
C40S C41S 1.346(13) . ?
C41S H41A 0.9900 . ?
C41S H41B 0.9900 . ?
C41S C42S 1.598(13) . ?
C42S H42A 0.9900 . ?
C42S H42B 0.9900 . ?
C42S C43S 1.376(12) . ?
C43S H43A 0.9900 . ?
C43S H43B 0.9900 . ?
O44S C45S 1.4347 . ?
O44S C48S 1.4368 . ?
C45S H45A 0.9900 . ?
C45S H45B 0.9900 . ?
C45S C46S 1.5320 . ?
C46S H46A 0.9900 . ?
C46S H46B 0.9900 . ?
C46S C47S 1.5359 . ?
C47S H47A 0.9900 . ?
C47S H47B 0.9900 . ?
C47S C48S 1.5322 . ?
C48S H48A 0.9900 . ?
C48S H48B 0.9900 . ?
C1S C2S 1.403(5) . ?
C1S C6S 1.390(5) . ?
C1S C7S 1.498(6) . ?
C2S H2S 0.9500 . ?
C2S C3S 1.371(6) . ?
C3S H3S 0.9500 . ?
C3S C4S 1.377(6) . ?
C4S H4S 0.9500 . ?
C4S C5S 1.383(6) . ?
C5S H5S 0.9500 . ?
C5S C6S 1.359(6) . ?
C6S H6S 0.9500 . ?
C7S H7SA 0.9800 . ?
C7S H7SB 0.9800 . ?
C7S H7SC 0.9800 . ?
C8S C9S 1.329(9) . ?
C8S C13S 1.394(10) . ?
C8S C14S 1.531(10) . ?
C9S H9S 0.9500 . ?
C9S C10S 1.434(9) . ?
C10S H10S 0.9500 . ?
C10S C11S 1.315(9) . ?
C11S H11S 0.9500 . ?
C11S C12S 1.333(9) . ?
C12S H12S 0.9500 . ?
C12S C13S 1.370(9) . ?
C13S H13S 0.9500 . ?
C14S H14A 0.9800 . ?
C14S H14B 0.9800 . ?
C14S H14C 0.9800 . ?
C25S C26S 1.3900 . ?
C25S C30S 1.3900 . ?
C25S C31S 1.335(12) . ?
C26S H26S 0.9500 . ?
C26S C27S 1.3900 . ?
C27S H27S 0.9500 . ?
C27S C28S 1.3900 . ?
C28S H28S 0.9500 . ?
C28S C29S 1.3900 . ?
C29S H29S 0.9500 . ?
C29S C30S 1.3900 . ?
C30S H30S 0.9500 . ?
C31S H31A 0.9800 . ?
C31S H31B 0.9800 . ?
C31S H31C 0.9800 . ?
C34S H34S 0.9500 . ?
C34S C35S 1.3900 . ?
C34S C33S 1.3900 . ?
C35S H35S 0.9500 . ?
C35S C36S 1.3900 . ?
C36S H36S 0.9500 . ?
C36S C37S 1.3900 . ?
C37S H37S 0.9500 . ?
C37S C32S 1.3900 . ?
C32S C33S 1.3900 . ?
C32S C38S 1.416(19) . ?
C33S H33S 0.9500 . ?
C38S H38A 0.9800 . ?
C38S H38B 0.9800 . ?
C38S H38C 0.9800 . ?

loop_
_geom_torsion_atom_site_label_1
_geom_torsion_atom_site_label_2
_geom_torsion_atom_site_label_3
_geom_torsion_atom_site_label_4
_geom_torsion
_geom_torsion_site_symmetry_1
_geom_torsion_site_symmetry_2
_geom_torsion_site_symmetry_3
_geom_torsion_site_symmetry_4
_geom_torsion_publ_flag
Gd1 N1 C72 C42 -130.5(3) . . . . ?
Gd1 N1 C72 C63 44.3(4) . . . . ?
Gd1 N2 C14 C28 -125.8(3) . . . . ?
Gd1 N2 C14 C73 48.6(4) . . . . ?
Gd1 N3 C1 C3 -164.4(2) . . . . ?
Gd1 N3 C1 C27 13.5(4) . . . . ?
Gd1 N3 C32 S1 165.63(13) . . . . ?
Gd1 N3 C32 C63 -12.6(4) . . . . ?
Gd1 N4 C7 C36 10.8(4) . . . . ?
Gd1 N4 C7 C67 -168.5(2) . . . . ?
Gd1 N4 C34 S2 168.36(13) . . . . ?
Gd1 N4 C34 C73 -12.3(4) . . . . ?
Gd1 N5 C47 C5 -127.6(3) . . . . ?
Gd1 N5 C47 C61 48.3(4) . . . . ?
Gd1 N6 C40 C68 45.4(4) . . . . ?
Gd1 N6 C40 C69 -128.8(3) . . . . ?
Gd1 N7 C8 C10 -161.9(2) . . . . ?
Gd1 N7 C8 C65 14.0(4) . . . . ?
Gd1 N7 C11 S3 162.94(13) . . . . ?
Gd1 N7 C11 C61 -14.3(4) . . . . ?
Gd1 N8 C25 S4 164.39(14) . . . . ?
Gd1 N8 C25 C68 -14.4(5) . . . . ?
Gd1 N8 C75 C46 13.4(5) . . . . ?
Gd1 N8 C75 C58 -163.7(3) . . . . ?
S1 C3 C21 C35 178.0(3) . . . . ?
S1 C32 C63 C37 -17.3(4) . . . . ?
S1 C32 C63 C72 161.0(3) . . . . ?
S2 C34 C73 C14 154.8(2) . . . . ?
S2 C34 C73 C15 -23.5(4) . . . . ?
S3 C10 C29 C39 175.1(3) . . . . ?
S3 C11 C61 C47 167.2(2) . . . . ?
S3 C11 C61 C54 -13.2(4) . . . . ?
S4 C25 C68 C38 -23.2(4) . . . . ?
S4 C25 C68 C40 155.8(3) . . . . ?
S4 C58 C75 N8 -0.7(4) . . . . ?
S4 C58 C75 C46 -178.0(3) . . . . ?
P1 N1 C72 C42 50.1(5) . . . . ?
P1 N1 C72 C63 -135.0(3) . . . . ?
P1 N2 C14 C28 49.0(4) . . . . ?
P1 N2 C14 C73 -136.5(3) . . . . ?
P2 N5 C47 C5 53.9(4) . . . . ?
P2 N5 C47 C61 -130.2(3) . . . . ?
P2 N6 C40 C68 -143.6(3) . . . . ?
P2 N6 C40 C69 42.2(4) . . . . ?
P2 C18 C19 C56 -174.4(3) . . . . ?
P2 C18 C49 C53 174.8(2) . . . . ?
P2 C31 C64 C2 -177.9(3) . . . . ?
N1 P1 N2 Gd1 -0.88(14) . . . . ?
N1 P1 N2 C14 -176.7(3) . . . . ?
N1 P1 C43 C13 -171.8(3) . . . . ?
N1 P1 C43 C41 9.1(3) . . . . ?
N1 P1 C76 C48 84.1(3) . . . . ?
N1 P1 C76 C55 -95.3(3) . . . . ?
N2 P1 N1 Gd1 0.86(13) . . . . ?
N2 P1 N1 C72 -179.7(3) . . . . ?
N2 P1 C43 C13 76.5(3) . . . . ?
N2 P1 C43 C41 -102.6(3) . . . . ?
N2 P1 C76 C48 -165.2(3) . . . . ?
N2 P1 C76 C55 15.4(3) . . . . ?
N2 C14 C28 C45 173.6(3) . . . . ?
N2 C14 C73 C15 -173.7(3) . . . . ?
N2 C14 C73 C34 8.0(4) . . . . ?
N3 C1 C3 S1 -2.5(3) . . . . ?
N3 C1 C3 C21 175.2(3) . . . . ?
N3 C1 C27 C17 -175.1(3) . . . . ?
N3 C32 C63 C37 161.0(3) . . . . ?
N3 C32 C63 C72 -20.8(5) . . . . ?
N4 C7 C36 C4 179.8(3) . . . . ?
N4 C7 C67 S2 1.0(4) . . . . ?
N4 C7 C67 C6 -178.3(3) . . . . ?
N4 C34 C73 C14 -24.5(5) . . . . ?
N4 C34 C73 C15 157.1(3) . . . . ?
N5 P2 N6 Gd1 -0.73(13) . . . . ?
N5 P2 N6 C40 -173.5(3) . . . . ?
N5 P2 C18 C19 -164.0(3) . . . . ?
N5 P2 C18 C49 19.8(3) . . . . ?
N5 P2 C31 C24 -99.0(3) . . . . ?
N5 P2 C31 C64 79.4(3) . . . . ?
N5 C47 C61 C11 0.7(4) . . . . ?
N5 C47 C61 C54 -178.9(3) . . . . ?
N6 P2 N5 Gd1 0.74(13) . . . . ?
N6 P2 N5 C47 179.5(3) . . . . ?
N6 P2 C18 C19 85.0(3) . . . . ?
N6 P2 C18 C49 -91.2(3) . . . . ?
N6 P2 C31 C24 11.0(3) . . . . ?
N6 P2 C31 C64 -170.5(3) . . . . ?
N6 C40 C68 C25 11.0(5) . . . . ?
N6 C40 C68 C38 -170.1(3) . . . . ?
N6 C40 C69 C20 170.0(3) . . . . ?
N7 C8 C10 S3 -2.2(3) . . . . ?
N7 C8 C10 C29 174.1(3) . . . . ?
N7 C8 C65 C51 -173.2(3) . . . . ?
N7 C11 C61 C47 -15.5(5) . . . . ?
N7 C11 C61 C54 164.0(3) . . . . ?
N8 C25 C68 C38 155.6(3) . . . . ?
N8 C25 C68 C40 -25.4(5) . . . . ?
C1 N3 C32 S1 2.3(3) . . . . ?
C1 N3 C32 C63 -176.0(3) . . . . ?
C1 C3 C21 C35 0.7(5) . . . . ?
C3 S1 C32 N3 -3.2(2) . . . . ?
C3 S1 C32 C63 175.3(2) . . . . ?
C3 C1 C27 C17 2.7(4) . . . . ?
C3 C21 C35 C17 1.4(5) . . . . ?
C5 C16 C33 C54 -1.7(5) . . . . ?
C5 C47 C61 C11 176.7(3) . . . . ?
C5 C47 C61 C54 -2.9(4) . . . . ?
C7 N4 C34 S2 2.0(3) . . . . ?
C7 N4 C34 C73 -178.7(3) . . . . ?
C8 N7 C11 S3 2.2(3) . . . . ?
C8 N7 C11 C61 -175.1(3) . . . . ?
C8 C10 C29 C39 -0.4(5) . . . . ?
C9 C58 C75 N8 177.4(4) . . . . ?
C9 C58 C75 C46 0.0(7) . . . . ?
C10 S3 C11 N7 -3.0(2) . . . . ?
C10 S3 C11 C61 174.7(2) . . . . ?
C10 C8 C65 C51 2.5(4) . . . . ?
C10 C29 C39 C51 2.5(5) . . . . ?
C11 S3 C10 C8 2.8(2) . . . . ?
C11 S3 C10 C29 -173.2(3) . . . . ?
C11 N7 C8 C10 0.0(3) . . . . ?
C11 N7 C8 C65 175.9(3) . . . . ?
C12 C15 C73 C14 -0.4(5) . . . . ?
C12 C15 C73 C34 178.0(3) . . . . ?
C14 C28 C45 C12 0.3(5) . . . . ?
C15 C12 C45 C28 0.3(5) . . . . ?
C16 C5 C47 N5 178.5(3) . . . . ?
C16 C5 C47 C61 2.5(5) . . . . ?
C16 C33 C54 C61 1.3(5) . . . . ?
C18 P2 N5 Gd1 -124.21(13) . . . . ?
C18 P2 N5 C47 54.6(3) . . . . ?
C18 P2 N6 Gd1 117.07(14) . . . . ?
C18 P2 N6 C40 -55.7(3) . . . . ?
C18 P2 C31 C24 139.1(3) . . . . ?
C18 P2 C31 C64 -42.4(3) . . . . ?
C18 C19 C56 C70 -0.7(6) . . . . ?
C18 C49 C53 C70 -0.1(5) . . . . ?
C19 C18 C49 C53 -1.5(5) . . . . ?
C19 C56 C70 C53 -0.9(6) . . . . ?
C22 C4 C36 C7 -1.0(6) . . . . ?
C22 C6 C67 S2 179.1(3) . . . . ?
C22 C6 C67 C7 -1.8(6) . . . . ?
C23 C46 C75 N8 -176.8(4) . . . . ?
C23 C46 C75 C58 0.3(6) . . . . ?
C24 C31 C64 C2 0.6(5) . . . . ?
C24 C44 C52 C2 0.6(7) . . . . ?
C25 S4 C58 C9 -176.7(5) . . . . ?
C25 S4 C58 C75 1.2(3) . . . . ?
C25 N8 C75 C46 176.7(4) . . . . ?
C25 N8 C75 C58 -0.4(4) . . . . ?
C27 C1 C3 S1 179.5(2) . . . . ?
C27 C1 C3 C21 -2.8(5) . . . . ?
C27 C17 C35 C21 -1.5(5) . . . . ?
C28 C14 C73 C15 1.0(4) . . . . ?
C28 C14 C73 C34 -177.3(3) . . . . ?
C29 C39 C51 C65 -2.1(5) . . . . ?
C31 P2 N5 Gd1 117.44(14) . . . . ?
C31 P2 N5 C47 -63.8(3) . . . . ?
C31 P2 N6 Gd1 -124.66(13) . . . . ?
C31 P2 N6 C40 62.6(3) . . . . ?
C31 P2 C18 C19 -36.4(3) . . . . ?
C31 P2 C18 C49 147.4(3) . . . . ?
C31 C24 C44 C52 -0.7(6) . . . . ?
C32 S1 C3 C1 3.1(2) . . . . ?
C32 S1 C3 C21 -174.5(3) . . . . ?
C32 N3 C1 C3 0.2(4) . . . . ?
C32 N3 C1 C27 178.1(3) . . . . ?
C32 C63 C72 N1 6.2(5) . . . . ?
C32 C63 C72 C42 -178.7(3) . . . . ?
C33 C54 C61 C11 -178.5(3) . . . . ?
C33 C54 C61 C47 1.1(5) . . . . ?
C34 S2 C67 C6 179.3(4) . . . . ?
C34 S2 C67 C7 0.1(3) . . . . ?
C34 N4 C7 C36 177.4(3) . . . . ?
C34 N4 C7 C67 -1.9(4) . . . . ?
C35 C17 C27 C1 -0.7(5) . . . . ?
C36 C4 C22 C6 1.6(7) . . . . ?
C36 C7 C67 S2 -178.3(3) . . . . ?
C36 C7 C67 C6 2.4(5) . . . . ?
C37 C63 C72 N1 -175.6(3) . . . . ?
C37 C63 C72 C42 -0.5(5) . . . . ?
C37 C66 C71 C42 -0.1(7) . . . . ?
C39 C51 C65 C8 -0.5(5) . . . . ?
C43 P1 N1 Gd1 -124.84(13) . . . . ?
C43 P1 N1 C72 54.6(3) . . . . ?
C43 P1 N2 Gd1 117.19(15) . . . . ?
C43 P1 N2 C14 -58.6(3) . . . . ?
C43 P1 C76 C48 -37.2(3) . . . . ?
C43 P1 C76 C55 143.4(3) . . . . ?
C43 C13 C50 C26 -0.7(7) . . . . ?
C43 C41 C74 C26 -0.8(5) . . . . ?
C44 C24 C31 P2 178.6(3) . . . . ?
C44 C24 C31 C64 0.1(5) . . . . ?
C45 C12 C15 C73 -0.3(5) . . . . ?
C46 C23 C57 C9 -0.4(8) . . . . ?
C47 C5 C16 C33 -0.2(5) . . . . ?
C49 C18 C19 C56 1.8(5) . . . . ?
C49 C53 C70 C56 1.3(5) . . . . ?
C50 C13 C43 P1 -179.3(3) . . . . ?
C50 C13 C43 C41 -0.2(6) . . . . ?
C50 C26 C74 C41 -0.2(6) . . . . ?
C52 C2 C64 C31 -0.6(6) . . . . ?
C57 C9 C58 S4 177.2(4) . . . . ?
C57 C9 C58 C75 -0.5(8) . . . . ?
C57 C23 C46 C75 -0.1(7) . . . . ?
C58 S4 C25 N8 -1.5(3) . . . . ?
C58 S4 C25 C68 177.5(3) . . . . ?
C58 C9 C57 C23 0.7(9) . . . . ?
C59 C20 C69 C40 1.2(5) . . . . ?
C59 C38 C68 C25 177.2(3) . . . . ?
C59 C38 C68 C40 -1.8(5) . . . . ?
C60 C30 C62 C55 2.2(9) . . . . ?
C60 C48 C76 P1 -177.9(3) . . . . ?
C60 C48 C76 C55 1.5(6) . . . . ?
C62 C30 C60 C48 -2.3(8) . . . . ?
C62 C55 C76 P1 177.8(4) . . . . ?
C62 C55 C76 C48 -1.6(6) . . . . ?
C63 C37 C66 C71 0.2(7) . . . . ?
C64 C2 C52 C44 0.0(7) . . . . ?
C65 C8 C10 S3 -178.4(2) . . . . ?
C65 C8 C10 C29 -2.1(5) . . . . ?
C66 C37 C63 C32 178.4(4) . . . . ?
C66 C37 C63 C72 0.0(6) . . . . ?
C67 S2 C34 N4 -1.2(3) . . . . ?
C67 S2 C34 C73 179.4(3) . . . . ?
C67 C6 C22 C4 -0.2(7) . . . . ?
C67 C7 C36 C4 -1.0(5) . . . . ?
C68 C38 C59 C20 -1.4(5) . . . . ?
C68 C40 C69 C20 -4.2(5) . . . . ?
C69 C20 C59 C38 1.7(5) . . . . ?
C69 C40 C68 C25 -174.5(3) . . . . ?
C69 C40 C68 C38 4.5(4) . . . . ?
C71 C42 C72 N1 175.7(4) . . . . ?
C71 C42 C72 C63 0.7(5) . . . . ?
C72 C42 C71 C66 -0.4(7) . . . . ?
C73 C14 C28 C45 -1.0(5) . . . . ?
C74 C26 C50 C13 0.9(7) . . . . ?
C74 C41 C43 P1 -179.9(3) . . . . ?
C74 C41 C43 C13 1.0(5) . . . . ?
C75 N8 C25 S4 1.3(4) . . . . ?
C75 N8 C25 C68 -177.5(3) . . . . ?
C76 P1 N1 Gd1 117.58(16) . . . . ?
C76 P1 N1 C72 -62.9(3) . . . . ?
C76 P1 N2 Gd1 -125.48(14) . . . . ?
C76 P1 N2 C14 58.7(3) . . . . ?
C76 P1 C43 C13 -44.1(3) . . . . ?
C76 P1 C43 C41 136.8(3) . . . . ?
C76 C48 C60 C30 0.5(7) . . . . ?
C76 C55 C62 C30 -0.2(8) . . . . ?
S6 C97 C113 C83 178.2(3) . . . . ?
P3 N9 C95 C88 165.6(2) . . . . ?
P3 N9 C95 C105 -15.7(4) . . . . ?
P3 N10 C77 C79 163.7(2) . . . . ?
P3 N10 C77 C91 -18.1(4) . . . . ?
P3 C102 C106 C101 -171.8(3) . . . . ?
P3 C102 C108 C85 173.5(3) . . . . ?
N9 P3 N10 C77 51.8(3) . . . . ?
N9 P3 C102 C106 102.3(3) . . . . ?
N9 P3 C102 C108 -70.6(3) . . . . ?
N9 P3 C118 C90 -20.8(3) . . . . ?
N9 P3 C118 C104 165.6(3) . . . . ?
N9 C95 C105 C99 -179.3(3) . . . . ?
N10 P3 N9 C95 50.5(3) . . . . ?
N10 P3 C102 C106 -32.3(3) . . . . ?
N10 P3 C102 C108 154.9(3) . . . . ?
N10 P3 C118 C90 113.9(3) . . . . ?
N10 P3 C118 C104 -59.8(3) . . . . ?
N10 C77 C79 C81 178.3(3) . . . . ?
N10 C77 C79 C82 -3.9(4) . . . . ?
N10 C77 C91 C114 -178.4(3) . . . . ?
N11 C100 C119 S5 2.4(4) . . . . ?
N11 C100 C119 C107 -178.2(3) . . . . ?
N12 C89 C97 S6 2.5(3) . . . . ?
N12 C89 C97 C113 -179.0(3) . . . . ?
C77 C79 C81 C120 0.2(5) . . . . ?
C77 C79 C82 S6 -11.9(4) . . . . ?
C77 C79 C82 N12 170.3(3) . . . . ?
C77 C91 C114 C120 0.3(5) . . . . ?
C79 C77 C91 C114 -0.1(5) . . . . ?
C79 C81 C120 C114 0.0(5) . . . . ?
C81 C79 C82 S6 165.9(2) . . . . ?
C81 C79 C82 N12 -11.9(4) . . . . ?
C82 S6 C97 C89 -2.1(2) . . . . ?
C82 S6 C97 C113 179.6(3) . . . . ?
C82 N12 C89 C87 178.3(3) . . . . ?
C82 N12 C89 C97 -1.4(4) . . . . ?
C82 C79 C81 C120 -177.7(3) . . . . ?
C86 C93 C104 C118 -1.3(6) . . . . ?
C87 C89 C97 S6 -177.2(3) . . . . ?
C87 C89 C97 C113 1.3(5) . . . . ?
C88 C95 C105 C99 -0.6(5) . . . . ?
C89 N12 C82 S6 -0.3(3) . . . . ?
C89 N12 C82 C79 177.7(3) . . . . ?
C89 C87 C98 C83 1.0(5) . . . . ?
C89 C97 C113 C83 0.0(5) . . . . ?
C91 C77 C79 C81 -0.1(4) . . . . ?
C91 C77 C79 C82 177.7(3) . . . . ?
C91 C114 C120 C81 -0.2(5) . . . . ?
C92 C100 C119 S5 -177.9(3) . . . . ?
C92 C100 C119 C107 1.5(6) . . . . ?
C92 C110 C115 C107 0.9(8) . . . . ?
C93 C86 C116 C90 0.9(7) . . . . ?
C93 C104 C118 P3 174.4(3) . . . . ?
C93 C104 C118 C90 0.6(5) . . . . ?
C95 C88 C111 C109 1.0(5) . . . . ?
C95 C88 C117 S5 -12.3(4) . . . . ?
C95 C88 C117 N11 171.0(3) . . . . ?
C97 S6 C82 N12 1.4(2) . . . . ?
C97 S6 C82 C79 -176.5(3) . . . . ?
C98 C83 C113 C97 -0.7(5) . . . . ?
C98 C87 C89 N12 178.6(3) . . . . ?
C98 C87 C89 C97 -1.7(5) . . . . ?
C99 C109 C111 C88 -1.1(5) . . . . ?
C100 N11 C117 S5 -0.7(4) . . . . ?
C100 N11 C117 C88 176.1(3) . . . . ?
C100 C92 C110 C115 0.2(7) . . . . ?
C102 P3 N9 C95 -71.4(3) . . . . ?
C102 P3 N10 C77 176.0(3) . . . . ?
C102 P3 C118 C90 -135.3(3) . . . . ?
C102 P3 C118 C104 51.1(3) . . . . ?
C105 C99 C109 C111 0.3(5) . . . . ?
C106 C101 C121 C85 1.2(6) . . . . ?
C106 C102 C108 C85 0.5(5) . . . . ?
C108 C85 C121 C101 0.6(6) . . . . ?
C108 C102 C106 C101 1.3(5) . . . . ?
C109 C99 C105 C95 0.5(5) . . . . ?
C110 C92 C100 N11 178.3(4) . . . . ?
C110 C92 C100 C119 -1.3(6) . . . . ?
C111 C88 C95 N9 178.7(3) . . . . ?
C111 C88 C95 C105 -0.2(4) . . . . ?
C111 C88 C117 S5 164.0(2) . . . . ?
C111 C88 C117 N11 -12.7(5) . . . . ?
C113 C83 C98 C87 0.3(6) . . . . ?
C115 C107 C119 S5 178.8(3) . . . . ?
C115 C107 C119 C100 -0.4(6) . . . . ?
C116 C86 C93 C104 0.5(6) . . . . ?
C116 C90 C118 P3 -172.9(3) . . . . ?
C116 C90 C118 C104 0.8(5) . . . . ?
C117 S5 C119 C100 -2.3(3) . . . . ?
C117 S5 C119 C107 178.5(4) . . . . ?
C117 N11 C100 C92 179.2(4) . . . . ?
C117 N11 C100 C119 -1.1(4) . . . . ?
C117 C88 C95 N9 -5.1(4) . . . . ?
C117 C88 C95 C105 176.0(3) . . . . ?
C117 C88 C111 C109 -175.4(3) . . . . ?
C118 P3 N9 C95 175.0(3) . . . . ?
C118 P3 N10 C77 -70.3(3) . . . . ?
C118 P3 C102 C106 -146.8(3) . . . . ?
C118 P3 C102 C108 40.4(3) . . . . ?
C118 C90 C116 C86 -1.5(6) . . . . ?
C119 S5 C117 N11 1.8(3) . . . . ?
C119 S5 C117 C88 -175.1(3) . . . . ?
C119 C107 C115 C110 -0.8(7) . . . . ?
C121 C85 C108 C102 -1.5(6) . . . . ?
C121 C101 C106 C102 -2.1(5) . . . . ?
O15S C16S C17S C18S 8.6(18) . . . . ?
C16S O15S C19S C18S -14.1(14) . . . . ?
C16S C17S C18S C19S -18(2) . . . . ?
C17S C18S C19S O15S 18.8(16) . . . . ?
C19S O15S C16S C17S 4.0(16) . . . . ?
O20S C21S C22S C23S 22.2(12) . . . . ?
C21S O20S C24S C23S -28.1(11) . . . . ?
C21S C22S C23S C24S -40.1(12) . . . . ?
C22S C23S C24S O20S 40.1(10) . . . . ?
C24S O20S C21S C22S 3.2(12) . . . . ?
O39S C40S C41S C42S -9.4(16) . . . . ?
C40S O39S C43S C42S -42.8(11) . . . . ?
C40S C41S C42S C43S -16.2(16) . . . . ?
C41S C42S C43S O39S 33.7(12) . . . . ?
C43S O39S C40S C41S 30.8(13) . . . . ?
O44S C45S C46S C47S 30.6 . . . . ?
C45S O44S C48S C47S -12.0 . . . . ?
C45S C46S C47S C48S -36.4 . . . . ?
C46S C47S C48S O44S 30.6 . . . . ?
C48S O44S C45S C46S -12.0 . . . . ?
C1S C2S C3S C4S -0.3(6) . . . . ?
C2S C1S C6S C5S -1.5(6) . . . . ?
C2S C3S C4S C5S 0.0(6) . . . . ?
C3S C4S C5S C6S -0.5(6) . . . . ?
C4S C5S C6S C1S 1.2(6) . . . . ?
C6S C1S C2S C3S 1.0(5) . . . . ?
C7S C1S C2S C3S 179.8(4) . . . . ?
C7S C1S C6S C5S 179.8(4) . . . . ?
C8S C9S C10S C11S 3.8(11) . . . . ?
C9S C8S C13S C12S 0.8(11) . . . . ?
C9S C10S C11S C12S -2.4(11) . . . . ?
C10S C11S C12S C13S 0.3(12) . . . . ?
C11S C12S C13S C8S 0.6(12) . . . . ?
C13S C8S C9S C10S -2.9(11) . . . . ?
C14S C8S C9S C10S 177.7(7) . . . . ?
C14S C8S C13S C12S -179.8(7) . . . . ?
C25S C26S C27S C28S 0.0 . . . . ?
C26S C25S C30S C29S 0.0 . . . . ?
C26S C27S C28S C29S 0.0 . . . . ?
C27S C28S C29S C30S 0.0 . . . . ?
C28S C29S C30S C25S 0.0 . . . . ?
C30S C25S C26S C27S 0.0 . . . . ?
C31S C25S C26S C27S -176.4(8) . . . . ?
C31S C25S C30S C29S 176.0(9) . . . . ?
C34S C35S C36S C37S 0.0 . . . . ?
C35S C34S C33S C32S 0.0 . . . . ?
C35S C36S C37S C32S 0.0 . . . . ?
C36S C37S C32S C33S 0.0 . . . . ?
C36S C37S C32S C38S -160(2) . . . . ?
C37S C32S C33S C34S 0.0 . . . . ?
C33S C34S C35S C36S 0.0 . . . . ?
C38S C32S C33S C34S 160(2) . . . . ?
